data_7062570
loop_
_publ_author_name
'Zeng, Fei'
'Tang, Lin-Li'
'Ding, Man-Hua'

_publ_section_title
;
 Recognition of naphthoflavones by calix[4]pyrrole[2]phenanthrene
;
_journal_issue 30
_journal_name_full 'New Journal of Chemistry'
_journal_page_first 14118
_journal_page_last 14122
_journal_paper_doi 10.1039/D3NJ02483K
_journal_volume 47
_journal_year 2023
_chemical_formula_moiety '3(C19 H12 O2), C54 H48 N4 O4, H2 O'
_chemical_formula_sum 'C111 H86 N4 O11'
_chemical_formula_weight 1651.83
_space_group_crystal_system triclinic
_space_group_IT_number 2
_space_group_name_Hall '-P 1'
_space_group_name_H-M_alt 'P -1'
_atom_sites_solution_hydrogens mixed
_audit_creation_date 2022-11-18
_audit_creation_method
;
Olex2 1.2
(compiled 2018.05.29 svn.r3508 for OlexSys, GUI svn.r5506)
;
_audit_update_record
;
2023-04-23 deposited with the CCDC.	2023-07-06 downloaded from the CCDC.
;
_cell_angle_alpha 102.339(3)
_cell_angle_beta 102.319(3)
_cell_angle_gamma 109.884(3)
_cell_formula_units_Z 2
_cell_length_a 16.299(4)
_cell_length_b 16.315(4)
_cell_length_c 18.435(5)
_cell_measurement_reflns_used 6825
_cell_measurement_temperature 273(2)
_cell_measurement_theta_max 27.06
_cell_measurement_theta_min 2.34
_cell_volume 4279.6(19)
_computing_molecular_graphics 'Olex2 (Dolomanov et al., 2009)'
_computing_publication_material 'Olex2 (Dolomanov et al., 2009)'
_computing_structure_refinement 'ShelXL (Sheldrick, 2015)'
_computing_structure_solution 'SHELXT 2018/2 (Sheldrick, 2018)'
_diffrn_ambient_temperature 273.15
_diffrn_detector 'Bruker APEX2 area detector'
_diffrn_detector_area_resol_mean 7.9
_diffrn_detector_type 'CCD area detector'
_diffrn_measured_fraction_theta_full 0.990
_diffrn_measured_fraction_theta_max 0.990
_diffrn_measurement_device 'three-circle diffractometer'
_diffrn_measurement_device_type 'Bruker SMART APEX2 area detector'
_diffrn_measurement_method '\w and \f scans'
_diffrn_radiation_monochromator 'mirror optics'
_diffrn_radiation_probe x-ray
_diffrn_radiation_type MoK\a
_diffrn_radiation_wavelength 0.71073
_diffrn_reflns_av_R_equivalents 0.0724
_diffrn_reflns_av_unetI/netI 0.1016
_diffrn_reflns_Laue_measured_fraction_full 0.990
_diffrn_reflns_Laue_measured_fraction_max 0.990
_diffrn_reflns_limit_h_max 19
_diffrn_reflns_limit_h_min -19
_diffrn_reflns_limit_k_max 19
_diffrn_reflns_limit_k_min -19
_diffrn_reflns_limit_l_max 21
_diffrn_reflns_limit_l_min -21
_diffrn_reflns_number 37717
_diffrn_reflns_point_group_measured_fraction_full 0.990
_diffrn_reflns_point_group_measured_fraction_max 0.990
_diffrn_reflns_theta_full 25.000
_diffrn_reflns_theta_max 25.000
_diffrn_reflns_theta_min 1.190
_diffrn_source 'microfocus sealed X-ray tube'
_diffrn_source_type 'Incoatec I\ms'
_diffrn_standards_number 0
_exptl_absorpt_coefficient_mu 0.083
_exptl_absorpt_correction_type none
_exptl_crystal_density_diffrn 1.282
_exptl_crystal_description block
_exptl_crystal_F_000 1736
_refine_diff_density_max 0.425
_refine_diff_density_min -0.220
_refine_diff_density_rms 0.053
_refine_ls_extinction_method none
_refine_ls_goodness_of_fit_ref 1.022
_refine_ls_hydrogen_treatment constr
_refine_ls_matrix_type full
_refine_ls_number_parameters 1276
_refine_ls_number_reflns 14912
_refine_ls_number_restraints 1184
_refine_ls_restrained_S_all 1.036
_refine_ls_R_factor_all 0.1978
_refine_ls_R_factor_gt 0.0916
_refine_ls_shift/su_max 0.000
_refine_ls_shift/su_mean 0.000
_refine_ls_structure_factor_coef Fsqd
_refine_ls_weighting_details 'w=1/[\s^2^(Fo^2^)+(0.1586P)^2^+0.2228P] where P=(Fo^2^+2Fc^2^)/3'
_refine_ls_weighting_scheme calc
_refine_ls_wR_factor_gt 0.2419
_refine_ls_wR_factor_ref 0.3106
_reflns_Friedel_coverage 0.000
_reflns_number_gt 6027
_reflns_number_total 14912
_reflns_threshold_expression 'I > 2\s(I)'
_cod_data_source_file d3nj02483k2.cif
_cod_data_source_block 2210214_0m
_cod_depositor_comments 'Adding full bibliography for 7062569--7062570.cif.'
_cod_database_code 7062570
_shelx_shelxl_version_number 2018/3
_shelx_space_group_comment
;
The symmetry employed for this shelxl refinement is uniquely defined
by the following loop, which should always be used as a source of
symmetry information in preference to the above space-group names.
They are only intended as comments.
;
_olex2_refinement_description
;
1. Fixed Uiso
 At 1.2 times of:
  All C(H) groups, All N(H) groups
 At 1.5 times of:
  All C(H,H,H) groups, All O(H,H) groups
2. Restrained distances
 C45-C19 \\sim C45-C21 \\sim C21-C12 \\sim C12-C11 \\sim C13-C11 \\sim C19-C13
 with sigma of 0.02
 C033-C17 \\sim C0-C17A
 with sigma of 0.02
 C033-C6 \\sim C0-C6A
 with sigma of 0.02
 C17-C15 \\sim C17A-C15A
 with sigma of 0.02
 C15-C03A \\sim C15A-C03B
 with sigma of 0.02
 C03A-C7 \\sim C03B-C7A
 with sigma of 0.02
 C7-C6 \\sim C7A-C6A
 with sigma of 0.02
 C6-C5 \\sim C6A-C5A
 with sigma of 0.02
 C1-C9 \\sim C1A-C9A
 with sigma of 0.02
 C1-C11 \\sim C1A-C11A
 with sigma of 0.02
 C1-C2 \\sim C1A-C2A
 with sigma of 0.02
 C9-C4 \\sim C9A-C4A
 with sigma of 0.02
 C9-O10 \\sim C9A-O10A
 with sigma of 0.02
 C4-C0AA \\sim C4A-C0AB
 with sigma of 0.02
 C0AA-C12 \\sim C0AB-C12A
 with sigma of 0.02
 C12-C11 \\sim C12A-C11A
 with sigma of 0.02
 C12-C21 \\sim C12A-C21A
 with sigma of 0.02
 C11-C13 \\sim C11A-C13A
 with sigma of 0.02
 C2-C3 \\sim C2A-C3A
 with sigma of 0.02
 C2-O15 \\sim C2A-O15A
 with sigma of 0.02
 C3-C5 \\sim C3A-C5A
 with sigma of 0.02
 C5-O10 \\sim C5A-O10A
 with sigma of 0.02
 C13-C19 \\sim C13A-C19A
 with sigma of 0.02
 C19-C45 \\sim C19A-C45A
 with sigma of 0.02
 C45-C21 \\sim C45A-C21A
 with sigma of 0.02
 C033-C15 \\sim C0-C15A
 with sigma of 0.02
 C033-C7 \\sim C0-C7A
 with sigma of 0.02
 C033-C5 \\sim C0-C5A
 with sigma of 0.04
 C17-C03A \\sim C17A-C03B
 with sigma of 0.04
 C17-C6 \\sim C17A-C6A
 with sigma of 0.04
 C15-C7 \\sim C15A-C7A
 with sigma of 0.04
 C03A-C6 \\sim C03B-C6A
 with sigma of 0.04
 C7-C5 \\sim C7A-C5A
 with sigma of 0.04
 C6-C3 \\sim C6A-C3A
 with sigma of 0.04
 C6-O10 \\sim C6A-O10A
 with sigma of 0.04
 C1-C4 \\sim C1A-C4A
 with sigma of 0.04
 C1-C12 \\sim C1A-C12A
 with sigma of 0.04
 C1-C3 \\sim C1A-C3A
 with sigma of 0.04
 C1-O10 \\sim C1A-O10A
 with sigma of 0.04
 C1-C13 \\sim C1A-C13A
 with sigma of 0.04
 C1-O15 \\sim C1A-O15A
 with sigma of 0.04
 C9-C0AA \\sim C9A-C0AB
 with sigma of 0.04
 C9-C11 \\sim C9A-C11A
 with sigma of 0.04
 C9-C2 \\sim C9A-C2A
 with sigma of 0.04
 C9-C5 \\sim C9A-C5A
 with sigma of 0.04
 C4-C12 \\sim C4A-C12A
 with sigma of 0.04
 C4-O10 \\sim C4A-O10A
 with sigma of 0.04
 C0AA-C11 \\sim C0AB-C11A
 with sigma of 0.04
 C0AA-C21 \\sim C0AB-C21A
 with sigma of 0.04
 C12-C13 \\sim C12A-C13A
 with sigma of 0.04
 C12-C45 \\sim C12A-C45A
 with sigma of 0.04
 C11-C2 \\sim C11A-C2A
 with sigma of 0.04
 C11-C19 \\sim C11A-C19A
 with sigma of 0.04
 C11-C21 \\sim C11A-C21A
 with sigma of 0.04
 C2-C5 \\sim C2A-C5A
 with sigma of 0.04
 C3-O10 \\sim C3A-O10A
 with sigma of 0.04
 C3-O15 \\sim C3A-O15A
 with sigma of 0.04
 C13-C45 \\sim C13A-C45A
 with sigma of 0.04
 C19-C21 \\sim C19A-C21A
 with sigma of 0.04
 C12-C0AA \\sim C4-C0AA \\sim C9-C4 \\sim C11-C1 \\sim C12-C11 \\sim C9-C1
 with sigma of 0.02
 C9A-C4A \\sim C4A-C0AB \\sim C12A-C0AB \\sim C12A-C11A \\sim C1A-C11A \\sim
C9A-C1A
 with sigma of 0.02
3. Uiso/Uaniso restraints and constraints
C17A \\sim C9A \\sim C4A \\sim C0AB \\sim O10A \\sim C1A \\sim C12A \\sim C5A
\\sim C2A \\sim C11A \\sim C21A \\sim C6A \\sim C3A \\sim O15A \\sim C13A \\sim
C45A \\sim C0 \\sim C7A \\sim C19A \\sim C03B \\sim C15A \\sim C19 \\sim C033
\\sim C17 \\sim C6 \\sim C15 \\sim C7 \\sim C5 \\sim C03A \\sim C3 \\sim O10
\\sim C2 \\sim C9 \\sim C1 \\sim O15 \\sim C4 \\sim C11 \\sim C0AA \\sim C12
\\sim C13 \\sim C21 \\sim C45: within 1.5A with sigma of 0.012 and sigma for
terminal atoms of 0.024
Uanis(C17A) \\sim Ueq, Uanis(C12A) \\sim Ueq, Uanis(C11A) \\sim Ueq,
Uanis(C0AB) \\sim Ueq, Uanis(C21A) \\sim Ueq, Uanis(C1A) \\sim Ueq, Uanis(C13A)
\\sim Ueq, Uanis(C4A) \\sim Ueq, Uanis(C45A) \\sim Ueq, Uanis(C2A) \\sim Ueq,
Uanis(C9A) \\sim Ueq, Uanis(C19A) \\sim Ueq, Uanis(C3A) \\sim Ueq, Uanis(O15A)
\\sim Ueq, Uanis(O10A) \\sim Ueq, Uanis(C5A) \\sim Ueq, Uanis(C6A) \\sim Ueq,
Uanis(C7A) \\sim Ueq, Uanis(C03B) \\sim Ueq, Uanis(C15A) \\sim Ueq, Uanis(C0)
\\sim Ueq, Uanis(C19) \\sim Ueq, Uanis(C7) \\sim Ueq, Uanis(C6) \\sim Ueq,
Uanis(C03A) \\sim Ueq, Uanis(C033) \\sim Ueq, Uanis(C5) \\sim Ueq, Uanis(C15)
\\sim Ueq, Uanis(C17) \\sim Ueq, Uanis(C3) \\sim Ueq, Uanis(O10) \\sim Ueq,
Uanis(C2) \\sim Ueq, Uanis(C9) \\sim Ueq, Uanis(C1) \\sim Ueq, Uanis(O15) \\sim
Ueq, Uanis(C4) \\sim Ueq, Uanis(C11) \\sim Ueq, Uanis(C0AA) \\sim Ueq,
Uanis(C12) \\sim Ueq, Uanis(C13) \\sim Ueq, Uanis(C21) \\sim Ueq, Uanis(C45)
\\sim Ueq: with sigma of 0.03 and sigma for terminal atoms of 0.06
4. Others
 Sof(C12A)=Sof(C11A)=Sof(C13A)=Sof(H13A)=Sof(C19A)=Sof(H19A)=Sof(C45A)=
 Sof(H45A)=Sof(C21A)=Sof(H21A)=Sof(C15A)=Sof(H15A)=Sof(C17A)=Sof(H17A)=Sof(C0)=
 Sof(H0)=Sof(C6A)=Sof(C7A)=Sof(H7A)=Sof(C03B)=Sof(H03H)=Sof(C5A)=Sof(C3A)=
 Sof(H3A)=Sof(C2A)=Sof(C1A)=Sof(C9A)=Sof(O10A)=Sof(O15A)=Sof(C4A)=Sof(H4A)=
 Sof(C0AB)=Sof(H0AC)=1-FVAR(1)
 Sof(C7)=Sof(H7)=Sof(C6)=Sof(C033)=Sof(H033)=Sof(C17)=Sof(H17)=Sof(C15)=
 Sof(H15)=Sof(C03A)=Sof(H03G)=Sof(C1)=Sof(C2)=Sof(C3)=Sof(H3)=Sof(C5)=Sof(O10)=
 Sof(C9)=Sof(C4)=Sof(H4)=Sof(C0AA)=Sof(H0AB)=Sof(C12)=Sof(C11)=Sof(C13)=
 Sof(H13)=Sof(C19)=Sof(H19)=Sof(C45)=Sof(H45)=Sof(C21)=Sof(H21)=Sof(O15)=FVAR(1)
5.a Free rotating group:
 O00C(H00A,H00C)
5.b Aromatic/amide H refined with riding coordinates:
 N004(H004), N006(H006), N007(H007), N00B(H00B), C00F(H00F), C00G(H00G),
 C00L(H00L), C00W(H00W), C00Z(H00Z), C017(H017), C019(H019), C01E(H01E),
 C01F(H01F), C01H(H01K), C01I(H01I), C01J(H01J), C01N(H01N), C01Q(H01Q),
 C01R(H01R), C01S(H01S), C01T(H01T), C01U(H01U), C021(H021), C022(H022),
 C023(H023), C024(H024), C025(H025), C026(H026), C02A(H02V), C02C(H02W),
 C02D(H02O), C02E(H02P), C02F(H02Z), C02H(H02Q), C02I(H02), C02J(H02R),
 C02K(H02K), C02L(H02S), C02M(H0AA), C02N(H02N), C02O(H02T), C02Q(H1AA),
 C02R(H2AA), C02S(H3AA), C02U(H02U), C02W(H4AA), C02X(H02X), C02Y(H02Y), C7(H7),
  C033(H033), C17(H17), C15(H15), C03A(H03G), C3(H3), C4(H4), C0AA(H0AB),
 C13(H13), C19(H19), C45(H45), C21(H21), C13A(H13A), C19A(H19A), C45A(H45A),
 C21A(H21A), C15A(H15A), C17A(H17A), C0(H0), C7A(H7A), C03B(H03H), C3A(H3A),
 C4A(H4A), C0AB(H0AC)
5.c Fitted hexagon refined as free rotating group:
 C7(C6,C033,C17,C15,C03A), C1(C2,C3,C5,O10,C9), C12A(C11A,C13A,C19A,C45A,C21A),
  C15A(C17A,C0,C6A,C7A,C03B), C5A(C3A,C2A,C1A,C9A,O10A)
5.d Idealised Me refined as rotating group:
 C01X(H01A,H01B,H01C), C01Y(H01D,H01G,H01H), C027(H02A,H02B,H02C), C02B(H02D,
 H02E,H02F), C02G(H02G,H02H,H02I), C02P(H02J,H02L,H02M), C032(H03A,H03B,H03C),
 C036(H03D,H03E,H03F)
;
_olex2_submission_special_instructions 'No special instructions were received'

loop_
_space_group_symop_operation_xyz
'x, y, z'
'-x, -y, -z'

loop_
_atom_site_label
_atom_site_type_symbol
_atom_site_fract_x
_atom_site_fract_y
_atom_site_fract_z
_atom_site_U_iso_or_equiv
_atom_site_adp_type
_atom_site_occupancy
_atom_site_site_symmetry_order
_atom_site_calc_flag
_atom_site_refinement_flags_posn
_atom_site_refinement_flags_adp
_atom_site_refinement_flags_occupancy
_atom_site_disorder_assembly
_atom_site_disorder_group
O001 O 0.4593(3) 0.6345(2) 1.04320(19) 0.0724(10) Uani 1 1 d . . . . .
O002 O 0.4976(3) 1.1317(2) 1.0237(2) 0.0741(10) Uani 1 1 d . . . . .
O003 O 0.0004(3) 0.7913(3) 0.1990(2) 0.0850(11) Uani 1 1 d . . . . .
N004 N 0.4019(3) 0.7228(3) 0.6838(2) 0.0567(10) Uani 1 1 d . . . . .
H004 H 0.371850 0.668594 0.684852 0.068 Uiso 1 1 calc R . . . .
O005 O -0.0043(3) 0.6165(3) 0.1681(2) 0.0832(11) Uani 1 1 d . . . . .
N006 N 0.3887(3) 0.6659(2) 0.4897(2) 0.0588(10) Uani 1 1 d . . . . .
H006 H 0.398643 0.722909 0.505991 0.071 Uiso 1 1 calc R . . . .
N007 N 0.3136(3) 1.1788(3) 0.7146(2) 0.0571(10) Uani 1 1 d . . . . .
H007 H 0.345645 1.146673 0.719270 0.069 Uiso 1 1 calc R . . . .
O008 O 0.0571(3) 0.7278(3) 0.8651(3) 0.0940(12) Uani 1 1 d . . . . .
O009 O 0.0031(3) 0.8741(3) 0.8775(3) 0.0936(12) Uani 1 1 d . . . . .
O00A O 0.4533(3) 1.1198(3) 0.7969(2) 0.0918(12) Uani 1 1 d . . . . .
N00B N 0.3373(3) 1.1391(3) 0.5384(2) 0.0673(11) Uani 1 1 d . . . . .
H00B H 0.288323 1.148908 0.526489 0.081 Uiso 1 1 calc R . . . .
O00C O 0.2923(3) 0.5343(3) 0.6825(3) 0.1022(13) Uani 1 1 d . . . . .
H00A H 0.237474 0.502116 0.679191 0.153 Uiso 1 1 d G . . . .
H00C H 0.325146 0.528530 0.721983 0.153 Uiso 1 1 d G . . . .
C00D C 0.2044(3) 0.7395(3) 0.3374(2) 0.0513(12) Uani 1 1 d . . . . .
C00E C 0.3281(3) 0.6057(3) 0.4186(3) 0.0547(12) Uani 1 1 d . . . . .
C00F C 0.2882(3) 0.8699(3) 0.7555(2) 0.0515(12) Uani 1 1 d . . . . .
H00F H 0.320294 0.919588 0.741037 0.062 Uiso 1 1 calc R . . . .
C00G C 0.2697(3) 0.7175(3) 0.3816(2) 0.0510(11) Uani 1 1 d . . . . .
H00G H 0.318693 0.764458 0.421953 0.061 Uiso 1 1 calc R . . . .
C00H C 0.2650(3) 0.6297(3) 0.3686(3) 0.0508(11) Uani 1 1 d . . . . .
C00I C 0.1870(3) 0.9479(3) 0.7898(2) 0.0513(12) Uani 1 1 d . . . . .
C00J C 0.1964(3) 1.0900(3) 0.7650(3) 0.0550(12) Uani 1 1 d . . . . .
C00K C 0.4727(3) 0.7461(3) 0.6532(3) 0.0574(12) Uani 1 1 d . . . . .
C00L C 0.2252(3) 1.0204(3) 0.7627(3) 0.0551(12) Uani 1 1 d . . . . .
H00L H 0.272749 1.021622 0.741994 0.066 Uiso 1 1 calc R . . . .
C00M C 0.1321(3) 0.6686(3) 0.2757(3) 0.0554(12) Uani 1 1 d . . . . .
C00N C 0.2166(3) 0.8733(3) 0.7859(3) 0.0530(12) Uani 1 1 d . . . . .
C00O C 0.2071(3) 0.8307(3) 0.3538(3) 0.0559(12) Uani 1 1 d . . . . .
O00P O 0.4253(3) 0.5476(3) 0.8130(2) 0.1135(15) Uani 1 1 d . . . . .
C00Q C 0.1702(3) 0.7990(3) 0.8092(3) 0.0587(13) Uani 1 1 d . . . . .
C00R C 0.5011(4) 0.6761(3) 0.6096(3) 0.0586(13) Uani 1 1 d . . . . .
C00S C 0.3124(3) 0.7970(3) 0.7463(2) 0.0528(12) Uani 1 1 d . . . . .
C00T C 0.3858(3) 0.7991(3) 0.7128(3) 0.0562(12) Uani 1 1 d . . . . .
C00U C 0.3335(4) 1.2495(3) 0.6846(3) 0.0609(14) Uani 1 1 d . . . . .
C00V C 0.4305(3) 0.6235(3) 0.5307(3) 0.0545(12) Uani 1 1 d . . . . .
C00W C 0.1936(3) 0.5615(3) 0.3063(3) 0.0606(13) Uani 1 1 d . . . . .
H00W H 0.189704 0.501717 0.295100 0.073 Uiso 1 1 calc R . . . .
C00X C 0.2368(4) 1.1651(3) 0.7362(3) 0.0563(12) Uani 1 1 d . . . . .
C00Y C 0.0672(3) 0.7733(4) 0.2438(3) 0.0619(13) Uani 1 1 d . . . . .
C00Z C 0.2761(3) 0.9057(3) 0.4152(3) 0.0600(13) Uani 1 1 d . . . . .
H00Z H 0.322751 0.896040 0.446106 0.072 Uiso 1 1 calc R . . . .
C010 C 0.4285(4) 1.1494(3) 0.9865(3) 0.0661(14) Uani 1 1 d . . . . .
C011 C 0.0638(4) 0.6879(4) 0.2300(3) 0.0643(14) Uani 1 1 d . . . . .
C012 C 0.5239(4) 0.5950(3) 0.9419(3) 0.0680(14) Uani 1 1 d . . . . .
C013 C 0.5553(4) 1.1131(3) 0.9865(3) 0.0644(14) Uani 1 1 d . . . . .
C014 C 0.1152(3) 0.9461(3) 0.8206(3) 0.0597(13) Uani 1 1 d . . . . .
C015 C 0.4133(4) 1.1945(3) 0.6001(3) 0.0632(13) Uani 1 1 d . . . . .
C016 C 0.0988(4) 0.8018(4) 0.8411(3) 0.0658(14) Uani 1 1 d . . . . .
C017 C 0.2652(4) 0.7241(3) 0.7700(3) 0.0628(13) Uani 1 1 d . . . . .
H017 H 0.280965 0.674014 0.765069 0.075 Uiso 1 1 calc R . . . .
C018 C 0.5283(4) 0.6219(3) 1.0197(3) 0.0683(14) Uani 1 1 d . . . . .
C019 C 0.1293(4) 0.5800(3) 0.2614(3) 0.0666(14) Uani 1 1 d . . . . .
H019 H 0.082082 0.532649 0.219995 0.080 Uiso 1 1 calc R . . . .
C01A C 0.4160(4) 1.2773(3) 0.6560(3) 0.0669(14) Uani 1 1 d . . . . .
C01B C 0.3832(4) 0.6275(3) 0.9904(3) 0.0687(14) Uani 1 1 d . . . . .
C01C C 0.5462(4) 1.1082(3) 0.9100(3) 0.0652(14) Uani 1 1 d . . . . .
C01D C 0.1382(4) 0.8472(3) 0.3071(3) 0.0612(13) Uani 1 1 d . . . . .
C01E C 0.3345(4) 0.5248(4) 0.4162(3) 0.0701(14) Uani 1 1 d . . . . .
H01E H 0.301840 0.470639 0.374800 0.084 Uiso 1 1 calc R . . . .
C01F C 0.1963(4) 0.7253(3) 0.8001(3) 0.0658(14) Uani 1 1 d . . . . .
H01F H 0.165739 0.675498 0.815207 0.079 Uiso 1 1 calc R . . . .
C01G C 0.2781(4) 0.9933(3) 0.4320(3) 0.0654(14) Uani 1 1 d . . . . .
C01H C 0.4156(4) 1.1472(3) 0.9113(3) 0.0688(14) Uani 1 1 d . . . . .
H01K H 0.367592 1.160263 0.886866 0.083 Uiso 1 1 calc R . . . .
C01I C 0.4476(4) 0.8694(3) 0.6995(3) 0.0736(15) Uani 1 1 d . . . . .
H01I H 0.453089 0.929784 0.713051 0.088 Uiso 1 1 calc R . . . .
C01J C 0.5014(4) 0.8373(4) 0.6626(3) 0.0751(15) Uani 1 1 d . . . . .
H01J H 0.548721 0.872060 0.647058 0.090 Uiso 1 1 calc R . . . .
C01K C 0.3724(4) 1.1647(3) 1.0337(3) 0.0738(15) Uani 1 1 d . . . . .
C01L C 0.0733(4) 0.8718(4) 0.8473(3) 0.0684(14) Uani 1 1 d . . . . .
C01M C 0.3198(4) 0.6492(3) 1.0261(3) 0.0689(14) Uani 1 1 d . . . . .
C01N C 0.6216(4) 1.0936(4) 1.0320(4) 0.0780(16) Uani 1 1 d . . . . .
H01N H 0.624577 1.096257 1.083447 0.094 Uiso 1 1 calc R . . . .
C01O C 0.6117(4) 1.0875(3) 0.8774(3) 0.0718(15) Uani 1 1 d . . . . .
C01P C 0.4712(4) 1.1263(3) 0.8679(3) 0.0692(14) Uani 1 1 d . . . . .
C01Q C 0.1239(4) 1.0863(4) 0.7949(3) 0.0718(15) Uani 1 1 d . . . . .
H01Q H 0.102220 1.132278 0.796314 0.086 Uiso 1 1 calc R . . . .
C01R C 0.0850(4) 1.0169(4) 0.8217(3) 0.0746(15) Uani 1 1 d . . . . .
H01R H 0.036770 1.015969 0.841396 0.089 Uiso 1 1 calc R . . . .
C01S C 0.6042(4) 0.6367(4) 1.0816(3) 0.0790(16) Uani 1 1 d . . . . .
H01S H 0.603766 0.653099 1.133001 0.095 Uiso 1 1 calc R . . . .
C01T C 0.3982(4) 0.5353(4) 0.4857(3) 0.0722(15) Uani 1 1 d . . . . .
H01T H 0.415046 0.489889 0.498495 0.087 Uiso 1 1 calc R . . . .
C01U C 0.2675(4) 1.2816(4) 0.6873(3) 0.0785(16) Uani 1 1 d . . . . .
H01U H 0.263438 1.330760 0.671178 0.094 Uiso 1 1 calc R . . . .
C01V C 0.3490(4) 1.0660(3) 0.4978(3) 0.0695(15) Uani 1 1 d . . . . .
C01X C 0.5939(3) 0.7258(4) 0.6002(3) 0.0716(15) Uani 1 1 d . . . . .
H01A H 0.588229 0.763795 0.567867 0.107 Uiso 1 1 calc GR . . . .
H01B H 0.614626 0.681615 0.576129 0.107 Uiso 1 1 calc GR . . . .
H01C H 0.637524 0.763237 0.650554 0.107 Uiso 1 1 calc GR . . . .
C01Y C 0.5094(4) 0.6098(3) 0.6559(3) 0.0717(15) Uani 1 1 d . . . . .
H01D H 0.549570 0.644239 0.708101 0.108 Uiso 1 1 calc GR . . . .
H01G H 0.533879 0.570019 0.630827 0.108 Uiso 1 1 calc GR . . . .
H01H H 0.449799 0.573834 0.657546 0.108 Uiso 1 1 calc GR . . . .
C01Z C 0.6780(4) 1.0666(4) 0.9231(4) 0.0791(16) Uani 1 1 d . . . . .
C020 C 0.6023(5) 0.5861(3) 0.9256(4) 0.0776(16) Uani 1 1 d . . . . .
C021 C 0.2067(4) 1.2285(4) 0.7185(3) 0.0744(15) Uani 1 1 d . . . . .
H021 H 0.154418 1.235231 0.725834 0.089 Uiso 1 1 calc R . . . .
C022 C 0.3738(4) 0.6011(4) 0.9144(3) 0.0796(16) Uani 1 1 d . . . . .
H022 H 0.320959 0.596590 0.879237 0.096 Uiso 1 1 calc R . . . .
C023 C 0.6812(4) 1.0708(4) 1.0012(4) 0.0844(17) Uani 1 1 d . . . . .
H023 H 0.725413 1.057653 1.031639 0.101 Uiso 1 1 calc R . . . .
C024 C 0.6770(4) 0.6270(4) 1.0655(4) 0.0832(17) Uani 1 1 d . . . . .
H024 H 0.727357 0.636431 1.106278 0.100 Uiso 1 1 calc R . . . .
C025 C 0.2090(4) 1.0068(4) 0.3843(3) 0.0828(17) Uani 1 1 d . . . . .
H025 H 0.209301 1.065292 0.393765 0.099 Uiso 1 1 calc R . . . .
C026 C 0.1404(4) 0.9363(4) 0.3238(3) 0.0805(17) Uani 1 1 d . . . . .
H026 H 0.094522 0.947293 0.293118 0.097 Uiso 1 1 calc R . . . .
C027 C 0.4143(5) 1.3499(4) 0.6162(3) 0.0924(19) Uani 1 1 d . . . . .
H02A H 0.358847 1.325383 0.573025 0.139 Uiso 1 1 calc GR . . . .
H02B H 0.466358 1.367210 0.597510 0.139 Uiso 1 1 calc GR . . . .
H02C H 0.416678 1.402752 0.652996 0.139 Uiso 1 1 calc GR . . . .
C028 C 0.6793(5) 0.6026(4) 0.9880(4) 0.0803(16) Uani 1 1 d . . . . .
C029 C 0.4397(4) 0.5796(4) 0.8838(4) 0.0839(17) Uani 1 1 d . . . . .
C02A C 0.6139(4) 1.0866(4) 0.8015(4) 0.0854(17) Uani 1 1 d . . . . .
H02V H 0.572464 1.102255 0.770410 0.102 Uiso 1 1 calc R . . . .
C02B C 0.0046(4) 0.7898(4) 0.1224(3) 0.0896(18) Uani 1 1 d . . . . .
H02D H -0.012473 0.727899 0.091139 0.134 Uiso 1 1 calc GR . . . .
H02E H 0.065976 0.826913 0.125283 0.134 Uiso 1 1 calc GR . . . .
H02F H -0.036936 0.813712 0.099025 0.134 Uiso 1 1 calc GR . . . .
C02C C 0.2901(5) 1.1656(4) 1.0004(4) 0.0896(18) Uani 1 1 d . . . . .
H02W H 0.270869 1.156663 0.946941 0.108 Uiso 1 1 calc R . . . .
C02D C 0.3243(4) 0.6504(4) 1.1012(4) 0.0878(17) Uani 1 1 d . . . . .
H02O H 0.369729 0.637162 1.129933 0.105 Uiso 1 1 calc R . . . .
C02E C 0.6086(5) 0.5635(4) 0.8498(4) 0.0924(19) Uani 1 1 d . . . . .
H02P H 0.558831 0.552591 0.807736 0.111 Uiso 1 1 calc R . . . .
C02F C 0.3995(5) 1.1774(4) 1.1127(4) 0.0895(18) Uani 1 1 d . . . . .
H02Z H 0.455718 1.176993 1.136450 0.107 Uiso 1 1 calc R . . . .
C02G C 0.5035(4) 1.3169(4) 0.7260(3) 0.0907(18) Uani 1 1 d . . . . .
H02G H 0.505271 1.370050 0.762029 0.136 Uiso 1 1 calc GR . . . .
H02H H 0.556239 1.333918 0.708190 0.136 Uiso 1 1 calc GR . . . .
H02I H 0.503764 1.271587 0.751674 0.136 Uiso 1 1 calc GR . . . .
C02H C 0.2561(5) 0.6734(4) 0.9867(4) 0.0965(19) Uani 1 1 d . . . . .
H02Q H 0.252648 0.674686 0.935957 0.116 Uiso 1 1 calc R . . . .
C02I C 0.6759(5) 1.0632(5) 0.7730(4) 0.107(2) Uani 1 1 d . . . . .
H02 H 0.676004 1.062410 0.722469 0.128 Uiso 1 1 calc R . . . .
C02J C 0.2638(5) 0.6704(5) 1.1350(4) 0.105(2) Uani 1 1 d . . . . .
H02R H 0.267064 0.668877 1.185655 0.126 Uiso 1 1 calc R . . . .
C02K C 0.4753(5) 1.1585(5) 0.5988(4) 0.109(2) Uani 1 1 d . . . . .
H02K H 0.533852 1.181329 0.634273 0.131 Uiso 1 1 calc R . . . .
C02L C 0.7576(5) 0.5944(4) 0.9717(5) 0.102(2) Uani 1 1 d . . . . .
H02S H 0.808354 0.604549 1.012452 0.123 Uiso 1 1 calc R . . . .
C02M C 0.7404(5) 1.0424(5) 0.8917(5) 0.108(2) Uani 1 1 d . . . . .
H0AA H 0.783162 1.027549 0.922095 0.129 Uiso 1 1 calc R . . . .
C02N C 0.4352(5) 1.0795(5) 0.5334(5) 0.118(3) Uani 1 1 d . . . . .
H02N H 0.464257 1.042052 0.517142 0.142 Uiso 1 1 calc R . . . .
C02O C 0.6839(7) 0.5573(5) 0.8362(5) 0.113(2) Uani 1 1 d . . . . .
H02T H 0.685688 0.542896 0.785125 0.135 Uiso 1 1 calc R . . . .
C02P C -0.0899(5) 0.5789(5) 0.1794(4) 0.125(3) Uani 1 1 d . . . . .
H02J H -0.132465 0.531105 0.132701 0.187 Uiso 1 1 calc GR . . . .
H02L H -0.112185 0.625953 0.191364 0.187 Uiso 1 1 calc GR . . . .
H02M H -0.083594 0.553972 0.221961 0.187 Uiso 1 1 calc GR . . . .
C02Q C 0.7395(5) 1.0404(5) 0.8188(6) 0.115(2) Uani 1 1 d . . . . .
H1AA H 0.781146 1.023733 0.798463 0.138 Uiso 1 1 calc R . . . .
C02R C 0.2350(5) 1.1796(5) 1.0439(5) 0.110(2) Uani 1 1 d . . . . .
H2AA H 0.179227 1.180855 1.020067 0.132 Uiso 1 1 calc R . . . .
C02S C 0.3444(7) 1.1907(5) 1.1565(4) 0.118(2) Uani 1 1 d . . . . .
H3AA H 0.363523 1.199061 1.209846 0.141 Uiso 1 1 calc R . . . .
C02U C 0.1993(5) 0.6926(5) 1.0950(5) 0.116(2) Uani 1 1 d . . . . .
H02U H 0.157178 0.705333 1.117279 0.139 Uiso 1 1 calc R . . . .
C02W C 0.2618(7) 1.1918(5) 1.1230(6) 0.116(2) Uani 1 1 d . . . . .
H4AA H 0.224396 1.200678 1.152921 0.140 Uiso 1 1 calc R . . . .
C02X C 0.1968(5) 0.6958(5) 1.0213(6) 0.118(2) Uani 1 1 d . . . . .
H02X H 0.154310 0.713595 0.994120 0.141 Uiso 1 1 calc R . . . .
C02Y C 0.7589(7) 0.5719(5) 0.8966(6) 0.118(2) Uani 1 1 d . . . . .
H02Y H 0.810404 0.566239 0.886087 0.141 Uiso 1 1 calc R . . . .
C032 C -0.0331(6) 0.6730(5) 0.8201(5) 0.150(3) Uani 1 1 d . . . . .
H03A H -0.034256 0.631828 0.773703 0.225 Uiso 1 1 calc GR . . . .
H03B H -0.063594 0.710888 0.805868 0.225 Uiso 1 1 calc GR . . . .
H03C H -0.063913 0.638227 0.849506 0.225 Uiso 1 1 calc GR . . . .
C7 C -0.1520(5) 0.6061(6) 0.5416(5) 0.185(4) Uani 0.787(4) 1 d D U P A -2
H7 H -0.198508 0.549122 0.511970 0.222 Uiso 0.787(4) 1 calc R . P A -2
C6 C -0.0660(6) 0.6124(6) 0.5805(5) 0.149(3) Uani 0.787(4) 1 d DG U P A -2
C033 C 0.0035(4) 0.6976(8) 0.6248(4) 0.173(4) Uani 0.787(4) 1 d DG U P A -2
H033 H 0.061119 0.701864 0.650799 0.208 Uiso 0.787(4) 1 calc R . P A -2
C17 C -0.0130(6) 0.7766(6) 0.6303(4) 0.171(4) Uani 0.787(4) 1 d DG U P A -2
H17 H 0.033508 0.833563 0.660005 0.206 Uiso 0.787(4) 1 calc R . P A -2
C15 C -0.0990(7) 0.7702(6) 0.5915(5) 0.199(5) Uani 0.787(4) 1 d DG U P A -2
H15 H -0.110110 0.823043 0.595194 0.239 Uiso 0.787(4) 1 calc R . P A -2
C03A C -0.1685(5) 0.6850(8) 0.5472(5) 0.193(4) Uani 0.787(4) 1 d DG U P A -2
H03G H -0.226119 0.680823 0.521177 0.232 Uiso 0.787(4) 1 calc R . P A -2
C036 C 0.0251(6) 0.8895(7) 0.9591(5) 0.159(4) Uani 1 1 d . . . . .
H03D H 0.031797 0.837140 0.970799 0.238 Uiso 1 1 calc GR . . . .
H03E H -0.023270 0.899257 0.976653 0.238 Uiso 1 1 calc GR . . . .
H03F H 0.081537 0.942751 0.985334 0.238 Uiso 1 1 calc GR . . . .
C1 C -0.0467(5) 0.3576(5) 0.5555(4) 0.140(3) Uani 0.787(4) 1 d D U P A -2
C2 C 0.0291(4) 0.4342(6) 0.6070(4) 0.152(3) Uani 0.787(4) 1 d DG U P A -2
C3 C 0.0285(3) 0.5210(5) 0.6181(3) 0.139(3) Uani 0.787(4) 1 d DG U P A -2
H3 H 0.079256 0.572237 0.652524 0.167 Uiso 0.787(4) 1 calc R . P A -2
C5 C -0.0479(5) 0.5312(5) 0.5776(4) 0.149(3) Uani 0.787(4) 1 d DG U P A -2
O10 O -0.1237(3) 0.4546(6) 0.5261(3) 0.151(3) Uani 0.787(4) 1 d DG U P A -2
C9 C -0.1231(4) 0.3678(5) 0.5151(3) 0.141(3) Uani 0.787(4) 1 d DG U P A -2
C4 C -0.2013(6) 0.2962(8) 0.4593(5) 0.139(3) Uani 0.787(4) 1 d D U P A -2
H4 H -0.248680 0.307966 0.431903 0.167 Uiso 0.787(4) 1 calc R . P A -2
C0AA C -0.2065(7) 0.2089(9) 0.4458(6) 0.154(4) Uani 0.787(4) 1 d D U P A -2
H0AB H -0.259333 0.160328 0.410923 0.185 Uiso 0.787(4) 1 calc R . P A -2
C12 C -0.1347(7) 0.1920(9) 0.4831(6) 0.155(4) Uani 0.787(4) 1 d D U P A -2
C11 C -0.0565(7) 0.2656(7) 0.5386(6) 0.149(3) Uani 0.787(4) 1 d D U P A -2
C13 C 0.0123(8) 0.2421(10) 0.5747(7) 0.165(4) Uani 0.787(4) 1 d D U P A -2
H13 H 0.062784 0.286574 0.615497 0.198 Uiso 0.787(4) 1 calc R . P A -2
C19 C 0.0069(9) 0.1551(9) 0.5513(7) 0.188(4) Uani 0.787(4) 1 d D U P A -2
H19 H 0.058447 0.143668 0.569441 0.226 Uiso 0.787(4) 1 calc R . P A -2
C45 C -0.0751(9) 0.0813(10) 0.5000(7) 0.190(4) Uani 0.787(4) 1 d D U P A -2
H45 H -0.081334 0.020801 0.490770 0.228 Uiso 0.787(4) 1 calc R . P A -2
C21 C -0.1442(9) 0.1021(10) 0.4648(8) 0.180(4) Uani 0.787(4) 1 d D U P A -2
H21 H -0.197680 0.055814 0.428559 0.216 Uiso 0.787(4) 1 calc R . P A -2
O15 O 0.1042(5) 0.4275(7) 0.6434(5) 0.174(4) Uani 0.787(4) 1 d D U P A -2
C12A C -0.1333(15) 0.5217(16) 0.5230(14) 0.152(4) Uani 0.213(4) 1 d D U P A -1
C11A C -0.0551(16) 0.5226(15) 0.5721(15) 0.146(4) Uani 0.213(4) 1 d DG U P A -1
C13A C 0.0105(14) 0.6045(18) 0.6265(13) 0.149(5) Uani 0.213(4) 1 d DG U P A -1
H13A H 0.062826 0.605154 0.659374 0.179 Uiso 0.213(4) 1 calc R . P A -1
C19A C -0.0020(18) 0.6855(15) 0.6318(15) 0.165(5) Uani 0.213(4) 1 d DG U P A -1
H19A H 0.041912 0.740250 0.668159 0.198 Uiso 0.213(4) 1 calc R . P A -1
C45A C -0.080(2) 0.6845(17) 0.5826(19) 0.172(4) Uani 0.213(4) 1 d DG U P A -1
H45A H -0.088557 0.738680 0.586170 0.206 Uiso 0.213(4) 1 calc R . P A -1
C21A C -0.1458(17) 0.603(2) 0.5283(16) 0.169(5) Uani 0.213(4) 1 d DG U P A -1
H21A H -0.198113 0.602013 0.495395 0.203 Uiso 0.213(4) 1 calc R . P A -1
C15A C -0.073(2) -0.0083(16) 0.4926(19) 0.186(7) Uani 0.213(4) 1 d D U P A -1
H15A H -0.078557 -0.068546 0.480077 0.224 Uiso 0.213(4) 1 calc R . P A -1
C17A C -0.004(2) 0.058(2) 0.5582(18) 0.187(8) Uani 0.213(4) 1 d DG U P A -1
H17A H 0.036533 0.042186 0.589677 0.224 Uiso 0.213(4) 1 calc R . P A -1
C0 C 0.003(2) 0.1481(19) 0.5769(15) 0.177(6) Uani 0.213(4) 1 d DG U P A -1
H0 H 0.049522 0.192511 0.620818 0.212 Uiso 0.213(4) 1 calc R . P A -1
C6A C -0.058(2) 0.1718(15) 0.5299(18) 0.166(4) Uani 0.213(4) 1 d DG U P A -1
C7A C -0.127(2) 0.106(2) 0.4642(18) 0.173(5) Uani 0.213(4) 1 d DG U P A -1
H7A H -0.167668 0.121376 0.432757 0.207 Uiso 0.213(4) 1 calc R . P A -1
C03B C -0.135(2) 0.0154(18) 0.4455(17) 0.179(6) Uani 0.213(4) 1 d DG U P A -1
H03H H -0.180659 -0.028950 0.401615 0.215 Uiso 0.213(4) 1 calc R . P A -1
C5A C -0.0424(16) 0.2668(13) 0.5440(15) 0.150(4) Uani 0.213(4) 1 d D U P A -1
C3A C 0.0336(13) 0.3426(16) 0.5962(14) 0.147(5) Uani 0.213(4) 1 d DG U P A -1
H3A H 0.084470 0.335073 0.622865 0.177 Uiso 0.213(4) 1 calc R . P A -1
C2A C 0.0337(12) 0.4297(14) 0.6085(13) 0.145(4) Uani 0.213(4) 1 d DG U P A -1
C1A C -0.0423(14) 0.4410(13) 0.5687(14) 0.136(4) Uani 0.213(4) 1 d DG U P A -1
C9A C -0.1183(11) 0.3652(16) 0.5164(12) 0.141(4) Uani 0.213(4) 1 d DG U P A -1
O10A O -0.1184(12) 0.2781(14) 0.5041(11) 0.145(4) Uani 0.213(4) 1 d DG U P A -1
O15A O 0.1051(16) 0.4910(19) 0.6655(15) 0.131(8) Uani 0.213(4) 1 d D U P A -1
C4A C -0.1950(17) 0.361(2) 0.4638(17) 0.134(5) Uani 0.213(4) 1 d D U P A -1
H4A H -0.237677 0.306852 0.426231 0.161 Uiso 0.213(4) 1 calc R . P A -1
C0AB C -0.2044(16) 0.4433(18) 0.4706(16) 0.150(6) Uani 0.213(4) 1 d D U P A -1
H0AC H -0.256903 0.445531 0.440791 0.180 Uiso 0.213(4) 1 calc R . P A -1

loop_
_atom_site_aniso_label
_atom_site_aniso_U_11
_atom_site_aniso_U_22
_atom_site_aniso_U_33
_atom_site_aniso_U_23
_atom_site_aniso_U_13
_atom_site_aniso_U_12
O001 0.076(3) 0.078(2) 0.062(2) 0.0260(19) 0.014(2) 0.031(2)
O002 0.082(3) 0.073(2) 0.067(2) 0.0267(19) 0.015(2) 0.033(2)
O003 0.103(3) 0.114(3) 0.060(2) 0.023(2) 0.017(2) 0.078(3)
N004 0.070(3) 0.053(2) 0.055(2) 0.0190(19) 0.017(2) 0.033(2)
O005 0.078(3) 0.088(3) 0.069(2) 0.006(2) 0.003(2) 0.038(2)
N006 0.077(3) 0.047(2) 0.058(3) 0.013(2) 0.015(2) 0.037(2)
N007 0.072(3) 0.060(3) 0.057(2) 0.023(2) 0.026(2) 0.042(2)
O008 0.105(3) 0.086(3) 0.118(3) 0.052(3) 0.059(3) 0.042(3)
O009 0.091(3) 0.107(3) 0.119(3) 0.054(3) 0.064(3) 0.051(3)
O00A 0.097(3) 0.115(3) 0.071(3) 0.043(2) 0.020(2) 0.046(3)
N00B 0.086(3) 0.060(3) 0.065(3) 0.020(2) 0.023(3) 0.042(3)
O00C 0.085(3) 0.086(3) 0.130(4) 0.036(3) 0.017(3) 0.037(3)
C00D 0.065(3) 0.057(3) 0.044(3) 0.018(2) 0.023(2) 0.034(3)
C00E 0.065(3) 0.050(3) 0.053(3) 0.011(2) 0.021(3) 0.030(3)
C00F 0.062(3) 0.055(3) 0.050(3) 0.024(2) 0.024(2) 0.030(3)
C00G 0.058(3) 0.055(3) 0.042(3) 0.014(2) 0.015(2) 0.026(2)
C00H 0.062(3) 0.053(3) 0.047(3) 0.017(2) 0.022(2) 0.031(3)
C00I 0.053(3) 0.058(3) 0.050(3) 0.017(2) 0.019(2) 0.027(2)
C00J 0.063(3) 0.059(3) 0.050(3) 0.016(2) 0.016(2) 0.035(3)
C00K 0.059(3) 0.062(3) 0.058(3) 0.021(3) 0.018(3) 0.031(3)
C00L 0.064(3) 0.055(3) 0.052(3) 0.018(2) 0.021(2) 0.029(3)
C00M 0.062(3) 0.056(3) 0.051(3) 0.013(2) 0.018(3) 0.030(3)
C00N 0.064(3) 0.052(3) 0.052(3) 0.021(2) 0.021(2) 0.029(3)
C00O 0.073(3) 0.062(3) 0.047(3) 0.017(3) 0.023(3) 0.042(3)
O00P 0.119(4) 0.144(4) 0.057(3) 0.020(3) 0.015(2) 0.044(3)
C00Q 0.072(4) 0.060(3) 0.052(3) 0.020(2) 0.018(3) 0.034(3)
C00R 0.079(4) 0.058(3) 0.052(3) 0.014(2) 0.023(3) 0.043(3)
C00S 0.063(3) 0.054(3) 0.046(3) 0.013(2) 0.014(2) 0.032(3)
C00T 0.066(3) 0.055(3) 0.051(3) 0.011(2) 0.016(3) 0.034(3)
C00U 0.090(4) 0.042(3) 0.047(3) 0.008(2) 0.013(3) 0.030(3)
C00V 0.075(3) 0.051(3) 0.051(3) 0.019(2) 0.023(3) 0.037(3)
C00W 0.072(4) 0.050(3) 0.055(3) 0.009(2) 0.011(3) 0.029(3)
C00X 0.068(3) 0.062(3) 0.049(3) 0.015(2) 0.020(3) 0.037(3)
C00Y 0.067(3) 0.084(4) 0.050(3) 0.019(3) 0.015(3) 0.051(3)
C00Z 0.073(4) 0.060(3) 0.053(3) 0.016(3) 0.018(3) 0.037(3)
C010 0.071(4) 0.048(3) 0.069(4) 0.015(3) 0.007(3) 0.023(3)
C011 0.073(4) 0.074(4) 0.051(3) 0.012(3) 0.013(3) 0.044(3)
C012 0.077(4) 0.056(3) 0.060(4) 0.020(3) 0.016(3) 0.017(3)
C013 0.065(4) 0.048(3) 0.064(4) 0.017(3) 0.004(3) 0.015(3)
C014 0.065(3) 0.068(3) 0.057(3) 0.024(3) 0.026(3) 0.033(3)
C015 0.077(4) 0.047(3) 0.063(3) 0.015(3) 0.025(3) 0.021(3)
C016 0.077(4) 0.062(3) 0.070(3) 0.030(3) 0.034(3) 0.029(3)
C017 0.082(4) 0.054(3) 0.064(3) 0.021(3) 0.026(3) 0.037(3)
C018 0.076(4) 0.060(3) 0.066(4) 0.026(3) 0.013(3) 0.025(3)
C019 0.071(4) 0.052(3) 0.061(3) 0.004(3) 0.009(3) 0.023(3)
C01A 0.083(4) 0.057(3) 0.059(3) 0.018(3) 0.022(3) 0.026(3)
C01B 0.074(4) 0.053(3) 0.071(4) 0.027(3) 0.013(3) 0.019(3)
C01C 0.066(4) 0.053(3) 0.063(4) 0.015(3) 0.010(3) 0.015(3)
C01D 0.085(4) 0.062(3) 0.046(3) 0.012(3) 0.019(3) 0.046(3)
C01E 0.086(4) 0.060(3) 0.064(3) 0.012(3) 0.016(3) 0.038(3)
C01F 0.081(4) 0.065(3) 0.066(3) 0.034(3) 0.030(3) 0.033(3)
C01G 0.087(4) 0.056(3) 0.060(3) 0.014(3) 0.024(3) 0.038(3)
C01H 0.068(4) 0.066(3) 0.062(4) 0.018(3) 0.003(3) 0.027(3)
C01I 0.081(4) 0.044(3) 0.101(4) 0.016(3) 0.038(3) 0.029(3)
C01J 0.089(4) 0.061(4) 0.090(4) 0.024(3) 0.046(3) 0.037(3)
C01K 0.083(4) 0.058(3) 0.074(4) 0.011(3) 0.017(4) 0.031(3)
C01L 0.063(4) 0.079(4) 0.076(4) 0.026(3) 0.035(3) 0.033(3)
C01M 0.064(4) 0.059(3) 0.078(4) 0.030(3) 0.017(3) 0.016(3)
C01N 0.075(4) 0.072(4) 0.079(4) 0.026(3) 0.008(3) 0.029(3)
C01O 0.069(4) 0.053(3) 0.074(4) 0.016(3) 0.011(3) 0.011(3)
C01P 0.070(4) 0.066(3) 0.066(4) 0.026(3) 0.014(3) 0.022(3)
C01Q 0.080(4) 0.080(4) 0.079(4) 0.031(3) 0.031(3) 0.052(3)
C01R 0.082(4) 0.088(4) 0.091(4) 0.039(3) 0.049(3) 0.058(3)
C01S 0.094(5) 0.081(4) 0.063(4) 0.021(3) 0.020(4) 0.040(4)
C01T 0.088(4) 0.063(4) 0.077(4) 0.023(3) 0.024(3) 0.046(3)
C01U 0.102(5) 0.061(3) 0.081(4) 0.028(3) 0.021(3) 0.044(4)
C01V 0.091(5) 0.052(3) 0.073(4) 0.015(3) 0.028(3) 0.038(3)
C01X 0.072(4) 0.079(4) 0.071(3) 0.023(3) 0.023(3) 0.040(3)
C01Y 0.097(4) 0.080(4) 0.063(3) 0.031(3) 0.028(3) 0.057(3)
C01Z 0.063(4) 0.066(4) 0.094(5) 0.015(3) 0.018(4) 0.020(3)
C020 0.095(5) 0.055(3) 0.079(4) 0.026(3) 0.028(4) 0.022(3)
C021 0.087(4) 0.071(4) 0.088(4) 0.030(3) 0.031(3) 0.053(3)
C022 0.072(4) 0.085(4) 0.062(4) 0.025(3) 0.010(3) 0.015(3)
C023 0.072(4) 0.073(4) 0.092(5) 0.026(3) 0.001(4) 0.024(3)
C024 0.086(5) 0.077(4) 0.080(4) 0.024(3) 0.012(4) 0.034(4)
C025 0.125(5) 0.071(4) 0.067(4) 0.014(3) 0.022(4) 0.065(4)
C026 0.104(5) 0.095(4) 0.063(4) 0.021(3) 0.016(3) 0.071(4)
C027 0.143(6) 0.060(3) 0.091(4) 0.036(3) 0.051(4) 0.046(4)
C028 0.091(5) 0.062(4) 0.093(5) 0.026(3) 0.036(4) 0.031(3)
C029 0.087(5) 0.081(4) 0.066(4) 0.028(3) 0.016(4) 0.014(3)
C02A 0.083(5) 0.077(4) 0.080(4) 0.019(3) 0.022(4) 0.020(3)
C02B 0.105(5) 0.112(5) 0.061(4) 0.025(3) 0.015(3) 0.061(4)
C02C 0.093(5) 0.098(5) 0.089(4) 0.032(4) 0.033(4) 0.046(4)
C02D 0.084(5) 0.096(5) 0.087(5) 0.033(4) 0.026(4) 0.038(4)
C02E 0.118(6) 0.076(4) 0.086(5) 0.027(3) 0.047(4) 0.034(4)
C02F 0.104(5) 0.081(4) 0.069(4) 0.006(3) 0.016(4) 0.037(4)
C02G 0.099(5) 0.074(4) 0.081(4) 0.016(3) 0.029(4) 0.018(3)
C02H 0.101(5) 0.103(5) 0.101(5) 0.046(4) 0.029(4) 0.052(4)
C02I 0.095(5) 0.109(5) 0.101(5) 0.025(4) 0.040(5) 0.024(4)
C02J 0.100(5) 0.117(6) 0.110(5) 0.046(4) 0.043(5) 0.047(5)
C02K 0.080(5) 0.097(5) 0.127(6) -0.004(4) 0.013(4) 0.043(4)
C02L 0.096(5) 0.087(5) 0.118(6) 0.030(4) 0.029(5) 0.034(4)
C02M 0.086(5) 0.100(5) 0.123(7) 0.024(5) 0.028(5) 0.030(4)
C02N 0.097(5) 0.096(5) 0.146(6) -0.014(5) 0.023(5) 0.061(4)
C02O 0.140(7) 0.101(5) 0.114(6) 0.043(5) 0.068(6) 0.047(5)
C02P 0.092(6) 0.139(7) 0.113(6) 0.036(5) 0.014(5) 0.024(5)
C02Q 0.093(6) 0.117(6) 0.131(7) 0.024(5) 0.046(5) 0.040(5)
C02R 0.104(6) 0.116(6) 0.118(6) 0.034(5) 0.033(5) 0.055(5)
C02S 0.152(8) 0.110(6) 0.082(5) 0.009(4) 0.037(6) 0.056(6)
C02U 0.099(6) 0.158(7) 0.123(6) 0.058(6) 0.048(5) 0.072(5)
C02W 0.142(8) 0.100(5) 0.118(7) 0.020(5) 0.065(6) 0.055(5)
C02X 0.102(6) 0.127(6) 0.135(7) 0.055(5) 0.025(5) 0.059(5)
C02Y 0.136(8) 0.099(5) 0.140(8) 0.035(5) 0.079(7) 0.054(5)
C032 0.132(7) 0.087(5) 0.190(9) 0.041(6) 0.056(7) -0.006(5)
C7 0.107(5) 0.280(7) 0.129(5) 0.058(6) 0.041(5) 0.034(6)
C6 0.090(4) 0.269(6) 0.082(4) 0.066(5) 0.043(3) 0.049(5)
C033 0.125(5) 0.276(8) 0.090(5) 0.055(6) 0.037(5) 0.046(6)
C17 0.124(6) 0.284(9) 0.092(5) 0.063(6) 0.026(5) 0.067(6)
C15 0.137(7) 0.295(10) 0.141(7) 0.055(7) 0.035(6) 0.071(7)
C03A 0.121(6) 0.278(9) 0.153(6) 0.059(7) 0.037(5) 0.056(6)
C036 0.140(7) 0.257(11) 0.116(7) 0.061(7) 0.084(6) 0.094(7)
C1 0.066(4) 0.253(6) 0.065(3) 0.062(4) 0.026(3) 0.012(4)
C2 0.075(4) 0.253(6) 0.077(4) 0.057(5) 0.022(4) 0.003(5)
C3 0.069(4) 0.254(6) 0.066(4) 0.063(5) 0.025(3) 0.022(5)
C5 0.083(4) 0.266(6) 0.067(4) 0.059(5) 0.041(3) 0.021(5)
O10 0.074(3) 0.276(6) 0.072(3) 0.063(4) 0.028(3) 0.024(4)
C9 0.072(4) 0.254(6) 0.067(4) 0.059(5) 0.027(3) 0.023(5)
C4 0.066(4) 0.258(8) 0.063(4) 0.058(6) 0.016(3) 0.028(6)
C0AA 0.083(5) 0.264(8) 0.064(5) 0.051(6) 0.019(4) 0.014(6)
C12 0.105(5) 0.248(7) 0.076(4) 0.062(6) 0.037(4) 0.014(6)
C11 0.085(4) 0.250(6) 0.071(4) 0.059(5) 0.027(4) 0.015(5)
C13 0.112(5) 0.239(7) 0.097(5) 0.059(6) 0.020(4) 0.020(6)
C19 0.139(6) 0.245(8) 0.117(6) 0.052(6) 0.014(5) 0.018(7)
C45 0.139(6) 0.243(7) 0.125(6) 0.060(6) 0.016(5) 0.017(6)
C21 0.131(6) 0.249(8) 0.099(5) 0.054(6) 0.031(5) 0.009(7)
O15 0.080(4) 0.277(9) 0.101(6) 0.066(6) -0.002(4) 0.011(6)
C12A 0.087(5) 0.262(7) 0.085(5) 0.061(6) 0.046(5) 0.031(6)
C11A 0.080(5) 0.260(7) 0.070(5) 0.060(6) 0.038(5) 0.022(6)
C13A 0.090(6) 0.258(7) 0.076(6) 0.059(7) 0.041(5) 0.029(6)
C19A 0.110(7) 0.267(8) 0.094(7) 0.056(7) 0.041(6) 0.041(7)
C45A 0.114(6) 0.271(7) 0.107(5) 0.059(6) 0.041(5) 0.045(6)
C21A 0.104(7) 0.272(8) 0.105(7) 0.059(7) 0.045(6) 0.036(7)
C15A 0.140(9) 0.235(10) 0.128(9) 0.048(9) 0.017(8) 0.031(9)
C17A 0.138(10) 0.235(11) 0.131(10) 0.046(10) 0.016(9) 0.032(10)
C0 0.129(7) 0.237(8) 0.112(7) 0.050(8) 0.020(7) 0.026(8)
C6A 0.113(6) 0.239(7) 0.101(6) 0.056(6) 0.022(5) 0.024(6)
C7A 0.124(7) 0.242(8) 0.103(6) 0.058(7) 0.024(6) 0.020(7)
C03B 0.136(8) 0.238(9) 0.112(7) 0.056(8) 0.021(7) 0.026(8)
C5A 0.089(6) 0.244(7) 0.080(5) 0.060(6) 0.025(5) 0.019(6)
C3A 0.082(6) 0.244(7) 0.080(6) 0.061(6) 0.022(5) 0.020(6)
C2A 0.073(5) 0.249(7) 0.075(5) 0.060(6) 0.022(5) 0.014(6)
C1A 0.068(5) 0.250(6) 0.064(5) 0.064(5) 0.031(4) 0.020(5)
C9A 0.073(5) 0.253(7) 0.068(5) 0.060(6) 0.027(5) 0.022(5)
O10A 0.084(5) 0.248(6) 0.072(5) 0.060(6) 0.029(4) 0.021(6)
O15A 0.069(10) 0.216(14) 0.089(11) 0.042(12) 0.014(9) 0.043(11)
C4A 0.072(6) 0.246(8) 0.065(6) 0.063(7) 0.028(6) 0.029(7)
C0AB 0.081(7) 0.259(9) 0.084(7) 0.059(8) 0.032(7) 0.031(8)

loop_
_atom_type_symbol
_atom_type_description
_atom_type_scat_dispersion_real
_atom_type_scat_dispersion_imag
_atom_type_scat_source
C C 0.0033 0.0016 'International Tables Vol C Tables 4.2.6.8 and 6.1.1.4'
H H 0.0000 0.0000 'International Tables Vol C Tables 4.2.6.8 and 6.1.1.4'
N N 0.0061 0.0033 'International Tables Vol C Tables 4.2.6.8 and 6.1.1.4'
O O 0.0106 0.0060 'International Tables Vol C Tables 4.2.6.8 and 6.1.1.4'

loop_
_geom_angle_atom_site_label_1
_geom_angle_atom_site_label_2
_geom_angle_atom_site_label_3
_geom_angle
_geom_angle_site_symmetry_1
_geom_angle_site_symmetry_3
_geom_angle_publ_flag
C018 O001 C01B 120.4(4) . . ?
C010 O002 C013 120.4(4) . . ?
C00Y O003 C02B 115.3(4) . . ?
C00K N004 C00T 109.9(4) . . ?
C011 O005 C02P 116.1(5) . . ?
C00V N006 C00E 111.2(4) . . ?
C00U N007 C00X 111.2(4) . . ?
C016 O008 C032 114.3(5) . . ?
C01L O009 C036 114.7(5) . . ?
C015 N00B C01V 111.0(5) . . ?
C00G C00D C00M 117.9(4) . . ?
C00G C00D C00O 122.9(4) . . ?
C00M C00D C00O 119.2(4) . . ?
N006 C00E C00H 122.3(4) . . ?
C01E C00E N006 105.1(4) . . ?
C01E C00E C00H 132.0(5) . . ?
C00S C00F C00N 122.9(4) . . ?
C00H C00G C00D 123.1(4) . . ?
C00G C00H C00E 123.1(4) . . ?
C00G C00H C00W 117.4(4) . . ?
C00W C00H C00E 119.5(4) . . ?
C00L C00I C00N 122.8(4) . . ?
C00L C00I C014 118.2(4) . . ?
C014 C00I C00N 118.9(4) . . ?
C00L C00J C00X 122.5(5) . . ?
C00L C00J C01Q 117.8(5) . . ?
C01Q C00J C00X 119.7(4) . . ?
N004 C00K C00R 122.9(4) . . ?
C01J C00K N004 107.0(4) . . ?
C01J C00K C00R 129.7(5) . . ?
C00J C00L C00I 123.1(5) . . ?
C00D C00M C011 119.7(4) . . ?
C019 C00M C00D 118.6(4) . . ?
C019 C00M C011 121.7(5) . . ?
C00F C00N C00I 122.3(4) . . ?
C00Q C00N C00F 118.0(4) . . ?
C00Q C00N C00I 119.6(4) . . ?
C00Z C00O C00D 123.2(4) . . ?
C01D C00O C00D 119.5(4) . . ?
C01D C00O C00Z 117.3(4) . . ?
C00N C00Q C016 118.9(4) . . ?
C01F C00Q C00N 118.4(5) . . ?
C01F C00Q C016 122.7(5) . . ?
C00K C00R C01X 109.0(4) . . ?
C00K C00R C01Y 110.0(4) . . ?
C00V C00R C00K 109.2(4) . . ?
C00V C00R C01X 109.9(4) . . ?
C00V C00R C01Y 109.7(4) . . ?
C01X C00R C01Y 109.0(4) . . ?
C00F C00S C00T 118.8(4) . . ?
C00F C00S C017 117.9(4) . . ?
C017 C00S C00T 123.4(4) . . ?
N004 C00T C00S 123.8(5) . . ?
C01I C00T N004 106.0(4) . . ?
C01I C00T C00S 130.1(4) . . ?
N007 C00U C01A 120.9(4) . . ?
C01U C00U N007 106.2(5) . . ?
C01U C00U C01A 132.9(5) . . ?
N006 C00V C00R 120.7(4) . . ?
C01T C00V N006 106.9(4) . . ?
C01T C00V C00R 132.3(4) . . ?
C019 C00W C00H 121.3(4) . . ?
N007 C00X C00J 122.8(4) . . ?
C021 C00X N007 106.0(4) . . ?
C021 C00X C00J 130.9(5) . . ?
O003 C00Y C01D 118.1(4) . . ?
C011 C00Y O003 120.9(5) . . ?
C011 C00Y C01D 120.9(4) . . ?
C01G C00Z C00O 123.4(4) . . ?
O002 C010 C01H 119.8(5) . . ?
O002 C010 C01K 113.0(5) . . ?
C01H C010 C01K 127.1(5) . . ?
O005 C011 C00M 117.6(4) . . ?
C00Y C011 O005 120.9(4) . . ?
C00Y C011 C00M 121.4(5) . . ?
C018 C012 C020 117.3(5) . . ?
C018 C012 C029 117.2(6) . . ?
C020 C012 C029 125.5(6) . . ?
O002 C013 C01C 123.5(5) . . ?
O002 C013 C01N 113.5(5) . . ?
C01C C013 C01N 122.9(6) . . ?
C00I C014 C01L 119.5(4) . . ?
C01R C014 C00I 118.5(5) . . ?
C01R C014 C01L 121.9(5) . . ?
N00B C015 C01A 121.3(5) . . ?
C02K C015 N00B 107.3(5) . . ?
C02K C015 C01A 131.4(6) . . ?
O008 C016 C00Q 116.4(5) . . ?
C01L C016 O008 121.9(5) . . ?
C01L C016 C00Q 121.7(5) . . ?
C01F C017 C00S 120.9(4) . . ?
O001 C018 C012 123.2(5) . . ?
O001 C018 C01S 113.5(5) . . ?
C012 C018 C01S 123.2(6) . . ?
C00W C019 C00M 121.6(5) . . ?
C00U C01A C027 109.3(4) . . ?
C00U C01A C02G 109.0(4) . . ?
C015 C01A C00U 109.0(4) . . ?
C015 C01A C027 110.6(4) . . ?
C015 C01A C02G 109.3(5) . . ?
C027 C01A C02G 109.6(5) . . ?
O001 C01B C01M 112.9(5) . . ?
C022 C01B O001 119.5(6) . . ?
C022 C01B C01M 127.6(6) . . ?
C013 C01C C01O 118.0(5) . . ?
C013 C01C C01P 117.4(5) . . ?
C01O C01C C01P 124.6(5) . . ?
C00O C01D C00Y 119.2(4) . . ?
C00O C01D C026 119.4(5) . . ?
C026 C01D C00Y 121.3(5) . . ?
C00E C01E C01T 109.4(5) . . ?
C017 C01F C00Q 121.9(5) . . ?
C00Z C01G C01V 120.2(5) . . ?
C00Z C01G C025 117.5(5) . . ?
C025 C01G C01V 122.2(5) . . ?
C010 C01H C01P 123.3(5) . . ?
C00T C01I C01J 109.2(4) . . ?
C00K C01J C01I 107.8(5) . . ?
C02C C01K C010 120.1(6) . . ?
C02C C01K C02F 118.6(6) . . ?
C02F C01K C010 121.3(6) . . ?
O009 C01L C014 117.0(5) . . ?
C016 C01L O009 121.7(5) . . ?
C016 C01L C014 121.3(5) . . ?
C02D C01M C01B 121.5(6) . . ?
C02H C01M C01B 120.3(6) . . ?
C02H C01M C02D 118.1(6) . . ?
C023 C01N C013 119.5(6) . . ?
C01Z C01O C01C 118.9(5) . . ?
C02A C01O C01C 123.7(6) . . ?
C02A C01O C01Z 117.4(6) . . ?
O00A C01P C01C 123.4(5) . . ?
O00A C01P C01H 121.0(5) . . ?
C01H C01P C01C 115.5(5) . . ?
C01R C01Q C00J 120.8(5) . . ?
C01Q C01R C014 121.6(5) . . ?
C024 C01S C018 118.8(6) . . ?
C00V C01T C01E 107.4(4) . . ?
C00U C01U C021 108.2(5) . . ?
N00B C01V C01G 123.4(5) . . ?
C02N C01V N00B 105.0(5) . . ?
C02N C01V C01G 131.6(5) . . ?
C01O C01Z C023 119.4(6) . . ?
C02M C01Z C01O 120.2(7) . . ?
C02M C01Z C023 120.4(7) . . ?
C028 C020 C012 119.5(6) . . ?
C02E C020 C012 123.2(6) . . ?
C02E C020 C028 117.4(6) . . ?
C00X C021 C01U 108.3(5) . . ?
C01B C022 C029 124.0(6) . . ?
C01N C023 C01Z 121.1(6) . . ?
C01S C024 C028 121.6(6) . . ?
C026 C025 C01G 121.4(5) . . ?
C025 C026 C01D 120.9(5) . . ?
C020 C028 C024 119.5(6) . . ?
C020 C028 C02L 119.4(6) . . ?
C024 C028 C02L 121.1(7) . . ?
O00P C029 C012 122.4(6) . . ?
O00P C029 C022 122.3(6) . . ?
C022 C029 C012 115.3(6) . . ?
C02I C02A C01O 120.8(6) . . ?
C01K C02C C02R 121.3(6) . . ?
C02J C02D C01M 121.6(6) . . ?
C02O C02E C020 122.0(7) . . ?
C02S C02F C01K 120.5(7) . . ?
C01M C02H C02X 120.3(7) . . ?
C02A C02I C02Q 120.8(7) . . ?
C02U C02J C02D 120.0(7) . . ?
C015 C02K C02N 106.7(6) . . ?
C02Y C02L C028 120.2(7) . . ?
C02Q C02M C01Z 120.9(7) . . ?
C01V C02N C02K 109.8(5) . . ?
C02E C02O C02Y 121.1(8) . . ?
C02M C02Q C02I 119.9(7) . . ?
C02C C02R C02W 120.2(7) . . ?
C02W C02S C02F 120.9(7) . . ?
C02J C02U C02X 119.0(7) . . ?
C02S C02W C02R 118.6(7) . . ?
C02U C02X C02H 120.9(7) . . ?
C02L C02Y C02O 120.0(8) . . ?
C6 C7 C03A 120.0 . . ?
C7 C6 C5 121.0(7) . . ?
C033 C6 C7 120.0 . . ?
C033 C6 C5 118.9(7) . . ?
C17 C033 C6 120.0 . . ?
C033 C17 C15 120.0 . . ?
C17 C15 C03A 120.0 . . ?
C15 C03A C7 120.0 . . ?
C2 C1 C9 120.0 . . ?
C2 C1 C11 126.5(7) . . ?
C9 C1 C11 113.5(7) . . ?
C3 C2 C1 120.0 . . ?
O15 C2 C1 121.5(7) . . ?
O15 C2 C3 118.4(7) . . ?
C2 C3 C5 120.0 . . ?
C3 C5 C6 130.4(6) . . ?
O10 C5 C6 109.6(6) . . ?
O10 C5 C3 120.0 . . ?
C5 O10 C9 120.0 . . ?
C1 C9 C4 124.8(7) . . ?
O10 C9 C1 120.0 . . ?
O10 C9 C4 115.2(7) . . ?
C0AA C4 C9 118.8(10) . . ?
C4 C0AA C12 120.6(11) . . ?
C0AA C12 C11 119.4(12) . . ?
C0AA C12 C21 117.2(11) . . ?
C21 C12 C11 123.4(11) . . ?
C1 C11 C12 122.8(10) . . ?
C13 C11 C1 121.6(10) . . ?
C13 C11 C12 115.5(10) . . ?
C19 C13 C11 121.0(12) . . ?
C13 C19 C45 121.8(13) . . ?
C21 C45 C19 117.6(13) . . ?
C45 C21 C12 119.8(13) . . ?
C11A C12A C21A 120.0 . . ?
C0AB C12A C11A 124.1(16) . . ?
C0AB C12A C21A 115.8(17) . . ?
C12A C11A C1A 120.7(15) . . ?
C13A C11A C12A 120.0 . . ?
C13A C11A C1A 119.3(15) . . ?
C11A C13A C19A 120.0 . . ?
C45A C19A C13A 120.0 . . ?
C21A C45A C19A 120.0 . . ?
C45A C21A C12A 120.0 . . ?
C17A C15A C03B 120.0 . . ?
C0 C17A C15A 120.0 . . ?
C17A C0 C6A 120.0 . . ?
C0 C6A C7A 120.0 . . ?
C0 C6A C5A 119.5(17) . . ?
C7A C6A C5A 120.1(18) . . ?
C03B C7A C6A 120.0 . . ?
C7A C03B C15A 120.0 . . ?
C3A C5A C6A 127.3(14) . . ?
C3A C5A O10A 120.0 . . ?
O10A C5A C6A 112.4(14) . . ?
C2A C3A C5A 120.0 . . ?
C3A C2A C1A 120.0 . . ?
O15A C2A C3A 111.9(17) . . ?
O15A C2A C1A 127.6(17) . . ?
C2A C1A C11A 128.7(13) . . ?
C9A C1A C11A 111.3(13) . . ?
C9A C1A C2A 120.0 . . ?
O10A C9A C1A 120.0 . . ?
C4A C9A C1A 129.6(15) . . ?
C4A C9A O10A 109.8(15) . . ?
C9A O10A C5A 120.0 . . ?
C0AB C4A C9A 116(2) . . ?
C12A C0AB C4A 118(2) . . ?

loop_
_geom_bond_atom_site_label_1
_geom_bond_atom_site_label_2
_geom_bond_distance
_geom_bond_site_symmetry_2
_geom_bond_publ_flag
O001 C018 1.350(6) . ?
O001 C01B 1.356(6) . ?
O002 C010 1.340(6) . ?
O002 C013 1.351(6) . ?
O003 C00Y 1.376(5) . ?
O003 C02B 1.424(6) . ?
N004 C00K 1.365(6) . ?
N004 C00T 1.379(5) . ?
O005 C011 1.380(6) . ?
O005 C02P 1.401(7) . ?
N006 C00E 1.377(6) . ?
N006 C00V 1.357(5) . ?
N007 C00U 1.356(6) . ?
N007 C00X 1.356(6) . ?
O008 C016 1.384(6) . ?
O008 C032 1.384(8) . ?
O009 C01L 1.383(6) . ?
O009 C036 1.415(8) . ?
O00A C01P 1.251(6) . ?
N00B C015 1.358(6) . ?
N00B C01V 1.360(6) . ?
C00D C00G 1.394(6) . ?
C00D C00M 1.400(6) . ?
C00D C00O 1.436(6) . ?
C00E C00H 1.444(6) . ?
C00E C01E 1.350(6) . ?
C00F C00N 1.409(6) . ?
C00F C00S 1.364(6) . ?
C00G C00H 1.374(6) . ?
C00H C00W 1.383(6) . ?
C00I C00L 1.385(6) . ?
C00I C00N 1.449(6) . ?
C00I C014 1.400(6) . ?
C00J C00L 1.366(6) . ?
C00J C00X 1.447(7) . ?
C00J C01Q 1.396(7) . ?
C00K C00R 1.514(6) . ?
C00K C01J 1.358(6) . ?
C00M C011 1.413(6) . ?
C00M C019 1.394(6) . ?
C00N C00Q 1.401(6) . ?
C00O C00Z 1.404(6) . ?
C00O C01D 1.403(6) . ?
O00P C029 1.235(7) . ?
C00Q C016 1.420(7) . ?
C00Q C01F 1.397(6) . ?
C00R C00V 1.502(6) . ?
C00R C01X 1.521(7) . ?
C00R C01Y 1.536(6) . ?
C00S C00T 1.453(6) . ?
C00S C017 1.392(6) . ?
C00T C01I 1.352(7) . ?
C00U C01A 1.510(7) . ?
C00U C01U 1.352(7) . ?
C00V C01T 1.350(6) . ?
C00W C019 1.352(6) . ?
C00X C021 1.355(6) . ?
C00Y C011 1.341(6) . ?
C00Y C01D 1.424(7) . ?
C00Z C01G 1.382(6) . ?
C010 C01H 1.349(7) . ?
C010 C01K 1.433(8) . ?
C012 C018 1.386(7) . ?
C012 C020 1.421(8) . ?
C012 C029 1.455(8) . ?
C013 C01C 1.368(7) . ?
C013 C01N 1.392(7) . ?
C014 C01L 1.418(7) . ?
C014 C01R 1.399(6) . ?
C015 C01A 1.496(7) . ?
C015 C02K 1.332(7) . ?
C016 C01L 1.334(7) . ?
C017 C01F 1.358(7) . ?
C018 C01S 1.402(7) . ?
C01A C027 1.525(7) . ?
C01A C02G 1.533(7) . ?
C01B C01M 1.437(8) . ?
C01B C022 1.333(7) . ?
C01C C01O 1.432(7) . ?
C01C C01P 1.457(7) . ?
C01D C026 1.405(7) . ?
C01E C01T 1.403(7) . ?
C01G C01V 1.438(7) . ?
C01G C025 1.387(7) . ?
C01H C01P 1.407(7) . ?
C01I C01J 1.386(7) . ?
C01K C02C 1.358(8) . ?
C01K C02F 1.376(8) . ?
C01M C02D 1.366(8) . ?
C01M C02H 1.356(8) . ?
C01N C023 1.339(8) . ?
C01O C01Z 1.407(7) . ?
C01O C02A 1.403(8) . ?
C01Q C01R 1.346(7) . ?
C01S C024 1.334(8) . ?
C01U C021 1.391(7) . ?
C01V C02N 1.337(8) . ?
C01Z C023 1.416(8) . ?
C01Z C02M 1.396(9) . ?
C020 C028 1.411(8) . ?
C020 C02E 1.402(8) . ?
C022 C029 1.423(8) . ?
C024 C028 1.412(8) . ?
C025 C026 1.365(7) . ?
C028 C02L 1.412(9) . ?
C02A C02I 1.359(9) . ?
C02C C02R 1.369(9) . ?
C02D C02J 1.366(8) . ?
C02E C02O 1.336(9) . ?
C02F C02S 1.370(9) . ?
C02H C02X 1.371(9) . ?
C02I C02Q 1.396(10) . ?
C02J C02U 1.350(9) . ?
C02K C02N 1.403(9) . ?
C02L C02Y 1.361(10) . ?
C02M C02Q 1.335(9) . ?
C02O C02Y 1.379(10) . ?
C02R C02W 1.380(10) . ?
C02S C02W 1.364(10) . ?
C02U C02X 1.363(10) . ?
C7 C6 1.3900 . ?
C7 C03A 1.3900 . ?
C6 C033 1.3900 . ?
C6 C5 1.445(9) . ?
C033 C17 1.3900 . ?
C17 C15 1.3900 . ?
C15 C03A 1.3900 . ?
C1 C2 1.3900 . ?
C1 C9 1.3900 . ?
C1 C11 1.411(10) . ?
C2 C3 1.3900 . ?
C2 O15 1.316(8) . ?
C3 C5 1.3900 . ?
C5 O10 1.3900 . ?
O10 C9 1.3900 . ?
C9 C4 1.400(9) . ?
C4 C0AA 1.361(11) . ?
C0AA C12 1.369(10) . ?
C12 C11 1.411(10) . ?
C12 C21 1.380(11) . ?
C11 C13 1.390(10) . ?
C13 C19 1.359(11) . ?
C19 C45 1.418(11) . ?
C45 C21 1.359(11) . ?
C12A C11A 1.3900 . ?
C12A C21A 1.3900 . ?
C12A C0AB 1.378(13) . ?
C11A C13A 1.3900 . ?
C11A C1A 1.407(12) . ?
C13A C19A 1.3900 . ?
C19A C45A 1.3900 . ?
C45A C21A 1.3900 . ?
C15A C17A 1.3900 . ?
C15A C03B 1.3900 . ?
C17A C0 1.3900 . ?
C0 C6A 1.3900 . ?
C6A C7A 1.3900 . ?
C6A C5A 1.437(16) . ?
C7A C03B 1.3900 . ?
C5A C3A 1.3900 . ?
C5A O10A 1.3900 . ?
C3A C2A 1.3900 . ?
C2A C1A 1.3900 . ?
C2A O15A 1.301(15) . ?
C1A C9A 1.3900 . ?
C9A O10A 1.3900 . ?
C9A C4A 1.382(13) . ?
C4A C0AB 1.379(14) . ?

loop_
_geom_torsion_atom_site_label_1
_geom_torsion_atom_site_label_2
_geom_torsion_atom_site_label_3
_geom_torsion_atom_site_label_4
_geom_torsion
_geom_torsion_site_symmetry_1
_geom_torsion_site_symmetry_2
_geom_torsion_site_symmetry_3
_geom_torsion_site_symmetry_4
_geom_torsion_publ_flag
O001 C018 C01S C024 -179.5(5) . . . . ?
O001 C01B C01M C02D -17.5(7) . . . . ?
O001 C01B C01M C02H 159.5(5) . . . . ?
O001 C01B C022 C029 -0.2(8) . . . . ?
O002 C010 C01H C01P 0.6(8) . . . . ?
O002 C010 C01K C02C -167.2(5) . . . . ?
O002 C010 C01K C02F 12.0(7) . . . . ?
O002 C013 C01C C01O -179.8(4) . . . . ?
O002 C013 C01C C01P 1.4(7) . . . . ?
O002 C013 C01N C023 177.8(5) . . . . ?
O003 C00Y C011 O005 3.2(7) . . . . ?
O003 C00Y C011 C00M -180.0(4) . . . . ?
O003 C00Y C01D C00O 180.0(4) . . . . ?
O003 C00Y C01D C026 0.0(7) . . . . ?
N004 C00K C00R C00V 72.8(5) . . . . ?
N004 C00K C00R C01X -167.1(4) . . . . ?
N004 C00K C00R C01Y -47.7(6) . . . . ?
N004 C00K C01J C01I 0.2(6) . . . . ?
N004 C00T C01I C01J 0.1(6) . . . . ?
N006 C00E C00H C00G 10.4(7) . . . . ?
N006 C00E C00H C00W -166.6(4) . . . . ?
N006 C00E C01E C01T 0.4(6) . . . . ?
N006 C00V C01T C01E -0.6(6) . . . . ?
N007 C00U C01A C015 51.9(6) . . . . ?
N007 C00U C01A C027 172.8(4) . . . . ?
N007 C00U C01A C02G -67.4(6) . . . . ?
N007 C00U C01U C021 -0.8(6) . . . . ?
N007 C00X C021 C01U -1.2(6) . . . . ?
O008 C016 C01L O009 -0.5(8) . . . . ?
O008 C016 C01L C014 -178.4(5) . . . . ?
N00B C015 C01A C00U 51.9(6) . . . . ?
N00B C015 C01A C027 -68.3(6) . . . . ?
N00B C015 C01A C02G 171.0(4) . . . . ?
N00B C015 C02K C02N 0.7(7) . . . . ?
N00B C01V C02N C02K 3.3(8) . . . . ?
C00D C00G C00H C00E -174.5(4) . . . . ?
C00D C00G C00H C00W 2.6(6) . . . . ?
C00D C00M C011 O005 177.7(4) . . . . ?
C00D C00M C011 C00Y 0.8(7) . . . . ?
C00D C00M C019 C00W 1.1(7) . . . . ?
C00D C00O C00Z C01G -178.9(4) . . . . ?
C00D C00O C01D C00Y -0.6(7) . . . . ?
C00D C00O C01D C026 179.3(4) . . . . ?
C00E N006 C00V C00R 178.7(4) . . . . ?
C00E N006 C00V C01T 0.9(5) . . . . ?
C00E C00H C00W C019 175.3(5) . . . . ?
C00E C01E C01T C00V 0.1(6) . . . . ?
C00F C00N C00Q C016 179.0(4) . . . . ?
C00F C00N C00Q C01F -0.9(7) . . . . ?
C00F C00S C00T N004 -164.1(4) . . . . ?
C00F C00S C00T C01I 12.5(8) . . . . ?
C00F C00S C017 C01F 0.9(7) . . . . ?
C00G C00D C00M C011 179.2(4) . . . . ?
C00G C00D C00M C019 -0.4(6) . . . . ?
C00G C00D C00O C00Z 0.7(7) . . . . ?
C00G C00D C00O C01D -179.2(4) . . . . ?
C00G C00H C00W C019 -1.9(7) . . . . ?
C00H C00E C01E C01T -169.9(5) . . . . ?
C00H C00W C019 C00M 0.1(8) . . . . ?
C00I C00N C00Q C016 -4.2(7) . . . . ?
C00I C00N C00Q C01F 176.0(4) . . . . ?
C00I C014 C01L O009 179.7(4) . . . . ?
C00I C014 C01L C016 -2.3(8) . . . . ?
C00I C014 C01R C01Q -0.9(8) . . . . ?
C00J C00X C021 C01U -175.5(5) . . . . ?
C00J C01Q C01R C014 -0.1(8) . . . . ?
C00K N004 C00T C00S 177.3(4) . . . . ?
C00K N004 C00T C01I 0.0(5) . . . . ?
C00K C00R C00V N006 37.3(6) . . . . ?
C00K C00R C00V C01T -145.5(5) . . . . ?
C00L C00I C00N C00F 1.3(7) . . . . ?
C00L C00I C00N C00Q -175.4(4) . . . . ?
C00L C00I C014 C01L 178.6(4) . . . . ?
C00L C00I C014 C01R 0.8(7) . . . . ?
C00L C00J C00X N007 -9.0(7) . . . . ?
C00L C00J C00X C021 164.4(5) . . . . ?
C00L C00J C01Q C01R 1.1(7) . . . . ?
C00M C00D C00G C00H -1.5(6) . . . . ?
C00M C00D C00O C00Z 178.9(4) . . . . ?
C00M C00D C00O C01D -0.9(6) . . . . ?
C00N C00F C00S C00T 178.6(4) . . . . ?
C00N C00F C00S C017 -1.5(7) . . . . ?
C00N C00I C00L C00J 178.8(4) . . . . ?
C00N C00I C014 C01L 0.0(7) . . . . ?
C00N C00I C014 C01R -177.8(4) . . . . ?
C00N C00Q C016 O008 -178.3(4) . . . . ?
C00N C00Q C016 C01L 2.0(7) . . . . ?
C00N C00Q C01F C017 0.3(7) . . . . ?
C00O C00D C00G C00H 176.8(4) . . . . ?
C00O C00D C00M C011 0.9(6) . . . . ?
C00O C00D C00M C019 -178.7(4) . . . . ?
C00O C00Z C01G C01V 177.5(5) . . . . ?
C00O C00Z C01G C025 -1.3(7) . . . . ?
C00O C01D C026 C025 0.4(8) . . . . ?
C00Q C016 C01L O009 179.3(5) . . . . ?
C00Q C016 C01L C014 1.3(8) . . . . ?
C00R C00K C01J C01I 173.2(5) . . . . ?
C00R C00V C01T C01E -178.0(5) . . . . ?
C00S C00F C00N C00I -175.2(4) . . . . ?
C00S C00F C00N C00Q 1.5(7) . . . . ?
C00S C00T C01I C01J -176.9(5) . . . . ?
C00S C017 C01F C00Q -0.3(8) . . . . ?
C00T N004 C00K C00R -173.7(4) . . . . ?
C00T N004 C00K C01J -0.2(5) . . . . ?
C00T C00S C017 C01F -179.2(4) . . . . ?
C00T C01I C01J C00K -0.2(6) . . . . ?
C00U N007 C00X C00J 175.6(4) . . . . ?
C00U N007 C00X C021 0.7(5) . . . . ?
C00U C01U C021 C00X 1.3(6) . . . . ?
C00V N006 C00E C00H 170.7(4) . . . . ?
C00V N006 C00E C01E -0.8(5) . . . . ?
C00X N007 C00U C01A -179.7(4) . . . . ?
C00X N007 C00U C01U 0.0(5) . . . . ?
C00X C00J C00L C00I -179.8(4) . . . . ?
C00X C00J C01Q C01R 179.7(5) . . . . ?
C00Y C01D C026 C025 -179.6(5) . . . . ?
C00Z C00O C01D C00Y 179.5(4) . . . . ?
C00Z C00O C01D C026 -0.5(7) . . . . ?
C00Z C01G C01V N00B -151.0(5) . . . . ?
C00Z C01G C01V C02N 28.4(10) . . . . ?
C00Z C01G C025 C026 1.1(8) . . . . ?
C010 O002 C013 C01C -2.0(7) . . . . ?
C010 O002 C013 C01N -178.2(4) . . . . ?
C010 C01H C01P O00A 175.7(5) . . . . ?
C010 C01H C01P C01C -1.1(7) . . . . ?
C010 C01K C02C C02R 179.7(6) . . . . ?
C010 C01K C02F C02S -179.1(6) . . . . ?
C011 C00M C019 C00W -178.5(5) . . . . ?
C011 C00Y C01D C00O 2.3(7) . . . . ?
C011 C00Y C01D C026 -177.6(5) . . . . ?
C012 C018 C01S C024 1.8(8) . . . . ?
C012 C020 C028 C024 0.5(8) . . . . ?
C012 C020 C028 C02L -179.5(5) . . . . ?
C012 C020 C02E C02O 178.7(6) . . . . ?
C013 O002 C010 C01H 0.9(7) . . . . ?
C013 O002 C010 C01K 178.0(4) . . . . ?
C013 C01C C01O C01Z 4.6(7) . . . . ?
C013 C01C C01O C02A -175.5(5) . . . . ?
C013 C01C C01P O00A -176.6(5) . . . . ?
C013 C01C C01P C01H 0.1(7) . . . . ?
C013 C01N C023 C01Z 0.2(8) . . . . ?
C014 C00I C00L C00J 0.3(7) . . . . ?
C014 C00I C00N C00F 179.9(4) . . . . ?
C014 C00I C00N C00Q 3.2(6) . . . . ?
C015 N00B C01V C01G 176.6(5) . . . . ?
C015 N00B C01V C02N -2.9(7) . . . . ?
C015 C02K C02N C01V -2.6(9) . . . . ?
C016 C00Q C01F C017 -179.6(5) . . . . ?
C017 C00S C00T N004 16.0(7) . . . . ?
C017 C00S C00T C01I -167.4(5) . . . . ?
C018 O001 C01B C01M -175.9(4) . . . . ?
C018 O001 C01B C022 5.0(7) . . . . ?
C018 C012 C020 C028 1.4(7) . . . . ?
C018 C012 C020 C02E -177.0(5) . . . . ?
C018 C012 C029 O00P -173.3(5) . . . . ?
C018 C012 C029 C022 4.7(7) . . . . ?
C018 C01S C024 C028 0.3(9) . . . . ?
C019 C00M C011 O005 -2.7(7) . . . . ?
C019 C00M C011 C00Y -179.6(5) . . . . ?
C01A C00U C01U C021 178.9(5) . . . . ?
C01A C015 C02K C02N 179.0(6) . . . . ?
C01B O001 C018 C012 -4.8(7) . . . . ?
C01B O001 C018 C01S 176.5(4) . . . . ?
C01B C01M C02D C02J -179.6(5) . . . . ?
C01B C01M C02H C02X -178.7(6) . . . . ?
C01B C022 C029 O00P 173.4(5) . . . . ?
C01B C022 C029 C012 -4.6(8) . . . . ?
C01C C013 C01N C023 1.6(8) . . . . ?
C01C C01O C01Z C023 -3.1(7) . . . . ?
C01C C01O C01Z C02M 177.3(5) . . . . ?
C01C C01O C02A C02I -177.6(5) . . . . ?
C01D C00O C00Z C01G 1.0(7) . . . . ?
C01D C00Y C011 O005 -179.2(4) . . . . ?
C01D C00Y C011 C00M -2.4(8) . . . . ?
C01E C00E C00H C00G 179.4(5) . . . . ?
C01E C00E C00H C00W 2.4(8) . . . . ?
C01F C00Q C016 O008 1.6(7) . . . . ?
C01F C00Q C016 C01L -178.2(5) . . . . ?
C01G C01V C02N C02K -176.1(6) . . . . ?
C01G C025 C026 C01D -0.7(9) . . . . ?
C01H C010 C01K C02C 9.6(8) . . . . ?
C01H C010 C01K C02F -171.2(5) . . . . ?
C01J C00K C00R C00V -99.3(6) . . . . ?
C01J C00K C00R C01X 20.9(7) . . . . ?
C01J C00K C00R C01Y 140.3(5) . . . . ?
C01K C010 C01H C01P -176.1(5) . . . . ?
C01K C02C C02R C02W -0.9(10) . . . . ?
C01K C02F C02S C02W -0.2(11) . . . . ?
C01L C014 C01R C01Q -178.7(5) . . . . ?
C01M C01B C022 C029 -179.1(5) . . . . ?
C01M C02D C02J C02U -2.1(10) . . . . ?
C01M C02H C02X C02U -1.4(11) . . . . ?
C01N C013 C01C C01O -3.9(7) . . . . ?
C01N C013 C01C C01P 177.2(5) . . . . ?
C01O C01C C01P O00A 4.6(8) . . . . ?
C01O C01C C01P C01H -178.7(5) . . . . ?
C01O C01Z C023 C01N 0.7(8) . . . . ?
C01O C01Z C02M C02Q 1.3(10) . . . . ?
C01O C02A C02I C02Q -0.6(10) . . . . ?
C01P C01C C01O C01Z -176.7(5) . . . . ?
C01P C01C C01O C02A 3.2(8) . . . . ?
C01Q C00J C00L C00I -1.2(7) . . . . ?
C01Q C00J C00X N007 172.4(4) . . . . ?
C01Q C00J C00X C021 -14.2(8) . . . . ?
C01R C014 C01L O009 -2.5(7) . . . . ?
C01R C014 C01L C016 175.5(5) . . . . ?
C01S C024 C028 C020 -1.4(8) . . . . ?
C01S C024 C028 C02L 178.6(5) . . . . ?
C01U C00U C01A C015 -127.8(6) . . . . ?
C01U C00U C01A C027 -6.9(8) . . . . ?
C01U C00U C01A C02G 112.9(6) . . . . ?
C01V N00B C015 C01A -177.1(4) . . . . ?
C01V N00B C015 C02K 1.4(6) . . . . ?
C01V C01G C025 C026 -177.6(5) . . . . ?
C01X C00R C00V N006 -82.2(5) . . . . ?
C01X C00R C00V C01T 95.0(6) . . . . ?
C01Y C00R C00V N006 158.0(4) . . . . ?
C01Y C00R C00V C01T -24.9(7) . . . . ?
C01Z C01O C02A C02I 2.3(8) . . . . ?
C01Z C02M C02Q C02I 0.4(11) . . . . ?
C020 C012 C018 O001 178.8(4) . . . . ?
C020 C012 C018 C01S -2.7(8) . . . . ?
C020 C012 C029 O00P 7.7(9) . . . . ?
C020 C012 C029 C022 -174.3(5) . . . . ?
C020 C028 C02L C02Y 0.7(9) . . . . ?
C020 C02E C02O C02Y 0.8(10) . . . . ?
C022 C01B C01M C02D 161.4(6) . . . . ?
C022 C01B C01M C02H -21.6(8) . . . . ?
C023 C01Z C02M C02Q -178.3(6) . . . . ?
C024 C028 C02L C02Y -179.3(6) . . . . ?
C025 C01G C01V N00B 27.7(8) . . . . ?
C025 C01G C01V C02N -153.0(7) . . . . ?
C028 C020 C02E C02O 0.3(9) . . . . ?
C028 C02L C02Y C02O 0.3(11) . . . . ?
C029 C012 C018 O001 -0.3(7) . . . . ?
C029 C012 C018 C01S 178.2(5) . . . . ?
C029 C012 C020 C028 -179.6(5) . . . . ?
C029 C012 C020 C02E 2.1(8) . . . . ?
C02A C01O C01Z C023 177.0(5) . . . . ?
C02A C01O C01Z C02M -2.6(8) . . . . ?
C02A C02I C02Q C02M -0.8(11) . . . . ?
C02B O003 C00Y C011 -74.1(6) . . . . ?
C02B O003 C00Y C01D 108.2(5) . . . . ?
C02C C01K C02F C02S 0.1(9) . . . . ?
C02C C02R C02W C02S 0.7(11) . . . . ?
C02D C01M C02H C02X -1.7(9) . . . . ?
C02D C02J C02U C02X -1.1(12) . . . . ?
C02E C020 C028 C024 179.0(5) . . . . ?
C02E C020 C028 C02L -1.0(8) . . . . ?
C02E C02O C02Y C02L -1.1(11) . . . . ?
C02F C01K C02C C02R 0.5(9) . . . . ?
C02F C02S C02W C02R -0.2(12) . . . . ?
C02H C01M C02D C02J 3.4(9) . . . . ?
C02J C02U C02X C02H 2.8(12) . . . . ?
C02K C015 C01A C00U -126.2(7) . . . . ?
C02K C015 C01A C027 113.6(7) . . . . ?
C02K C015 C01A C02G -7.1(8) . . . . ?
C02M C01Z C023 C01N -179.7(6) . . . . ?
C02P O005 C011 C00M 103.6(6) . . . . ?
C02P O005 C011 C00Y -79.5(7) . . . . ?
C032 O008 C016 C00Q -111.5(6) . . . . ?
C032 O008 C016 C01L 68.3(7) . . . . ?
C7 C6 C033 C17 0.0 . . . . ?
C7 C6 C5 C3 -172.3(4) . . . . ?
C7 C6 C5 O10 6.1(7) . . . . ?
C6 C7 C03A C15 0.0 . . . . ?
C6 C033 C17 C15 0.0 . . . . ?
C6 C5 O10 C9 -178.5(6) . . . . ?
C033 C6 C5 C3 5.8(8) . . . . ?
C033 C6 C5 O10 -175.9(4) . . . . ?
C033 C17 C15 C03A 0.0 . . . . ?
C17 C15 C03A C7 0.0 . . . . ?
C03A C7 C6 C033 0.0 . . . . ?
C03A C7 C6 C5 178.0(7) . . . . ?
C036 O009 C01L C014 -110.2(6) . . . . ?
C036 O009 C01L C016 71.8(8) . . . . ?
C1 C2 C3 C5 0.0 . . . . ?
C1 C9 C4 C0AA 3.9(13) . . . . ?
C1 C11 C13 C19 -172.0(12) . . . . ?
C2 C1 C9 O10 0.0 . . . . ?
C2 C1 C9 C4 176.9(7) . . . . ?
C2 C1 C11 C12 -177.5(7) . . . . ?
C2 C1 C11 C13 0.8(15) . . . . ?
C2 C3 C5 C6 178.2(8) . . . . ?
C2 C3 C5 O10 0.0 . . . . ?
C3 C5 O10 C9 0.0 . . . . ?
C5 C6 C033 C17 -178.1(7) . . . . ?
C5 O10 C9 C1 0.0 . . . . ?
C5 O10 C9 C4 -177.2(6) . . . . ?
O10 C9 C4 C0AA -179.1(8) . . . . ?
C9 C1 C2 C3 0.0 . . . . ?
C9 C1 C2 O15 -176.8(7) . . . . ?
C9 C1 C11 C12 2.9(13) . . . . ?
C9 C1 C11 C13 -178.8(8) . . . . ?
C9 C4 C0AA C12 -3.4(16) . . . . ?
C4 C0AA C12 C11 2.9(16) . . . . ?
C4 C0AA C12 C21 -178.3(11) . . . . ?
C0AA C12 C11 C1 -2.7(16) . . . . ?
C0AA C12 C11 C13 178.8(10) . . . . ?
C0AA C12 C21 C45 179.9(11) . . . . ?
C12 C11 C13 C19 6.4(18) . . . . ?
C11 C1 C2 C3 -179.5(9) . . . . ?
C11 C1 C2 O15 3.7(10) . . . . ?
C11 C1 C9 O10 179.6(8) . . . . ?
C11 C1 C9 C4 -3.5(9) . . . . ?
C11 C12 C21 C45 -1(2) . . . . ?
C11 C13 C19 C45 -12(2) . . . . ?
C13 C19 C45 C21 10(2) . . . . ?
C19 C45 C21 C12 -4(2) . . . . ?
C21 C12 C11 C1 178.5(12) . . . . ?
C21 C12 C11 C13 0.1(17) . . . . ?
O15 C2 C3 C5 176.9(7) . . . . ?
C12A C11A C13A C19A 0.0 . . . . ?
C12A C11A C1A C2A 174.7(17) . . . . ?
C12A C11A C1A C9A -4(3) . . . . ?
C11A C12A C21A C45A 0.0 . . . . ?
C11A C12A C0AB C4A -3(5) . . . . ?
C11A C13A C19A C45A 0.0 . . . . ?
C11A C1A C9A O10A 179(3) . . . . ?
C11A C1A C9A C4A 9(3) . . . . ?
C13A C11A C1A C2A -7(4) . . . . ?
C13A C11A C1A C9A 174.3(15) . . . . ?
C13A C19A C45A C21A 0.0 . . . . ?
C19A C45A C21A C12A 0.0 . . . . ?
C21A C12A C11A C13A 0.0 . . . . ?
C21A C12A C11A C1A 179(3) . . . . ?
C21A C12A C0AB C4A -180(3) . . . . ?
C15A C17A C0 C6A 0.0 . . . . ?
C17A C15A C03B C7A 0.0 . . . . ?
C17A C0 C6A C7A 0.0 . . . . ?
C17A C0 C6A C5A -172(3) . . . . ?
C0 C6A C7A C03B 0.0 . . . . ?
C0 C6A C5A C3A 7(4) . . . . ?
C0 C6A C5A O10A -167.1(19) . . . . ?
C6A C7A C03B C15A 0.0 . . . . ?
C6A C5A C3A C2A -173(3) . . . . ?
C6A C5A O10A C9A 174(3) . . . . ?
C7A C6A C5A C3A -165.6(17) . . . . ?
C7A C6A C5A O10A 21(3) . . . . ?
C03B C15A C17A C0 0.0 . . . . ?
C5A C6A C7A C03B 172(3) . . . . ?
C5A C3A C2A C1A 0.0 . . . . ?
C5A C3A C2A O15A 172(3) . . . . ?
C3A C5A O10A C9A 0.0 . . . . ?
C3A C2A C1A C11A -179(3) . . . . ?
C3A C2A C1A C9A 0.0 . . . . ?
C2A C1A C9A O10A 0.0 . . . . ?
C2A C1A C9A C4A -171(3) . . . . ?
C1A C11A C13A C19A -179(3) . . . . ?
C1A C9A O10A C5A 0.0 . . . . ?
C1A C9A C4A C0AB -10(5) . . . . ?
C9A C4A C0AB C12A 6(5) . . . . ?
O10A C5A C3A C2A 0.0 . . . . ?
O10A C9A C4A C0AB 179(3) . . . . ?
O15A C2A C1A C11A 10(4) . . . . ?
O15A C2A C1A C9A -171(3) . . . . ?
C4A C9A O10A C5A 172(3) . . . . ?
C0AB C12A C11A C13A -176(3) . . . . ?
C0AB C12A C11A C1A 3(3) . . . . ?
C0AB C12A C21A C45A 176(3) . . . . ?

loop_
_smtbx_masks_void_nr
_smtbx_masks_void_average_x
_smtbx_masks_void_average_y
_smtbx_masks_void_average_z
_smtbx_masks_void_volume
_smtbx_masks_void_count_electrons
_smtbx_masks_void_content
1 0.000 0.500 0.000 82.1 10.6 ?
2 0.180 0.178 0.248 67.1 1.2 ?
3 0.356 0.000 0.646 7.3 0.5 ?
4 0.644 0.000 0.354 7.3 0.5 ?
5 0.820 0.822 0.752 67.1 1.2 ?
